data_7129977
loop_
_publ_author_name
'Yue, Erlin'
'Petrov, Andrey'
'Frost, Daniel Sebastian'
'Dettling, Lea'
'Conrad, Lawrence'
'Wossidlo, Friedrich'
'Coles, Nathan Thomas'
'Weber, Manuela'
'Muller, Christian'

_publ_section_title
;
 Highly Flexible Phosphabenzenes: A Missing Coordination Mode of
 2,4,6-Triaryl-\l3-Phosphinines
;
_journal_name_full 'Chemical Communications'
_journal_paper_doi 10.1039/D2CC01817A
_journal_year 2022
_chemical_formula_moiety 'C32 H12 B F24, C66 H58 Cr2 O6 P2 Rh'
_chemical_formula_sum 'C98 H70 B Cr2 F24 O6 P2 Rh'
_chemical_formula_weight 2079.20
_chemical_properties_physical Air-sensitive,Moisture-sensitive
_space_group_crystal_system monoclinic
_space_group_IT_number 14
_space_group_name_Hall '-P 2yn'
_space_group_name_H-M_alt 'P 1 21/n 1'
_atom_sites_solution_hydrogens geom
_atom_sites_solution_primary dual
_audit_creation_date 2021-10-04
_audit_creation_method
;
Olex2 1.3
(compiled 2020.11.12 svn.r5f609507 for OlexSys, GUI svn.r6403)
;
_audit_update_record
;
2021-10-04 deposited with the CCDC.	2022-04-13 downloaded from the CCDC.
;
_cell_angle_alpha 90
_cell_angle_beta 92.1304(4)
_cell_angle_gamma 90
_cell_formula_units_Z 4
_cell_length_a 10.25337(7)
_cell_length_b 32.9923(2)
_cell_length_c 29.7568(2)
_cell_measurement_reflns_used 9405
_cell_measurement_temperature 102.6
_cell_measurement_theta_max 72.575
_cell_measurement_theta_min 3.074
_cell_volume 10059.24(11)
_computing_cell_refinement 'SAINT V8.38A (Bruker, 2018)'
_computing_data_reduction 'SAINT V8.38A (Bruker, 2018)'
_computing_molecular_graphics 'Olex2 1.3 (Dolomanov et al., 2009)'
_computing_publication_material 'Olex2 1.3 (Dolomanov et al., 2009)'
_computing_structure_refinement 'XL  (Sheldrick, 2008)'
_computing_structure_solution 'SHELXT 2014/5 (Sheldrick, 2014)'
_diffrn_ambient_temperature 102.6
_diffrn_measured_fraction_theta_full 0.994
_diffrn_measured_fraction_theta_max 0.985
_diffrn_measurement_device_type 'Bruker Photon CMOS Detector, D8 Venture'
_diffrn_measurement_method '\f and \w scans'
_diffrn_radiation_type CuK\a
_diffrn_radiation_wavelength 1.54178
_diffrn_reflns_av_R_equivalents 0.0878
_diffrn_reflns_av_unetI/netI 0.0650
_diffrn_reflns_Laue_measured_fraction_full 0.994
_diffrn_reflns_Laue_measured_fraction_max 0.985
_diffrn_reflns_limit_h_max 12
_diffrn_reflns_limit_h_min -12
_diffrn_reflns_limit_k_max 40
_diffrn_reflns_limit_k_min -39
_diffrn_reflns_limit_l_max 36
_diffrn_reflns_limit_l_min -36
_diffrn_reflns_number 93226
_diffrn_reflns_point_group_measured_fraction_full 0.994
_diffrn_reflns_point_group_measured_fraction_max 0.985
_diffrn_reflns_theta_full 67.679
_diffrn_reflns_theta_max 72.442
_diffrn_reflns_theta_min 2.000
_exptl_absorpt_coefficient_mu 4.189
_exptl_absorpt_correction_T_max 0.4696
_exptl_absorpt_correction_T_min 0.2458
_exptl_absorpt_correction_type multi-scan
_exptl_absorpt_process_details
;
SADABS-2016/2 (Bruker,2016/2) was used for absorption correction.
wR2(int) was 0.1606 before and 0.1112 after correction.
The Ratio of minimum to maximum transmission is 0.5234.
The \l/2 correction factor is Not present.
;
_exptl_crystal_colour red
_exptl_crystal_density_diffrn 1.373
_exptl_crystal_description needle
_exptl_crystal_F_000 4200
_exptl_crystal_recrystallization_method 'Re-crystallisation from solvent: Toluene, DCM'
_exptl_crystal_size_max 0.61
_exptl_crystal_size_mid 0.08
_exptl_crystal_size_min 0.04
_refine_diff_density_max 1.532
_refine_diff_density_min -1.970
_refine_diff_density_rms 0.130
_refine_ls_extinction_method none
_refine_ls_goodness_of_fit_ref 1.099
_refine_ls_hydrogen_treatment constr
_refine_ls_matrix_type full
_refine_ls_number_parameters 1280
_refine_ls_number_reflns 19639
_refine_ls_number_restraints 124
_refine_ls_restrained_S_all 1.106
_refine_ls_R_factor_all 0.1049
_refine_ls_R_factor_gt 0.0951
_refine_ls_shift/su_max 0.003
_refine_ls_shift/su_mean 0.000
_refine_ls_structure_factor_coef Fsqd
_refine_ls_weighting_details 'w=1/[\s^2^(Fo^2^)+(0.0301P)^2^+112.0776P] where P=(Fo^2^+2Fc^2^)/3'
_refine_ls_weighting_scheme calc
_refine_ls_wR_factor_gt 0.2193
_refine_ls_wR_factor_ref 0.2246
_reflns_Friedel_coverage 0.000
_reflns_number_gt 17084
_reflns_number_total 19639
_reflns_threshold_expression 'I > 2\s(I)'
_cod_data_source_file d2cc01817a2.cif
_cod_data_source_block ap1217_sq
_cod_original_cell_volume 10059.25(13)
_cod_database_code 7129977
_shelx_shelxl_version_number 2018/3
_shelx_space_group_comment
;
The symmetry employed for this shelxl refinement is uniquely defined
by the following loop, which should always be used as a source of
symmetry information in preference to the above space-group names.
They are only intended as comments.
;
_shelx_estimated_absorpt_t_max 0.850
_shelx_estimated_absorpt_t_min 0.184
_olex2_refinement_description
;
1. Fixed Uiso
 At 1.2 times of:
  All C(H) groups, All C(H,H) groups
 At 1.5 times of:
  All C(H,H,H) groups
2. Restrained distances
 C98-C95 \\sim C98-F19A \\sim C98-F20A \\sim C98-F21A
 with sigma of 0.02
 C98-F20B \\sim C98-F19B \\sim C98-F21B \\sim C98-C95
 with sigma of 0.02
 F19A-F20A \\sim F19A-F21A \\sim F20A-F21A
 with sigma of 0.04
 C98-F19A \\sim C98-F20A \\sim C98-F21A \\sim C98-C95
 with sigma of 0.02
 F20B-F19B \\sim F20B-F21B \\sim F19B-F21B
 with sigma of 0.04
 F5-F6 \\sim F5-F4 \\sim F6-F4
 with sigma of 0.04
 C74-F5 \\sim C74-F6 \\sim C74-F4 \\sim C74-C71
 with sigma of 0.02
 F5A-F6A \\sim F4A-F6A
 with sigma of 0.04
 C74-F5A \\sim C74-F4A \\sim C74-F6A \\sim C74-C71
 with sigma of 0.02
3. Rigid body (RIGU) restrains
 F19A, C98, F20A, F21A
 with sigma for 1-2 distances of 0.004 and sigma for 1-3 distances of 0.004
 C98
 with sigma for 1-2 distances of 0.004 and sigma for 1-3 distances of 0.004
 C98, F21A, F19A, F20A
 with sigma for 1-2 distances of 0.004 and sigma for 1-3 distances of 0.004
 C98, F21B, F19B, F20B
 with sigma for 1-2 distances of 0.004 and sigma for 1-3 distances of 0.004
 F4, F6, C74, F5
 with sigma for 1-2 distances of 0.004 and sigma for 1-3 distances of 0.004
 H86, C74, F6A, F5A, F4A
 with sigma for 1-2 distances of 0.004 and sigma for 1-3 distances of 0.004
4. Others
 Sof(F19B)=Sof(F21B)=Sof(F20B)=1-FVAR(1)
 Sof(F19A)=Sof(F20A)=Sof(F21A)=FVAR(1)
 Sof(F4A)=Sof(F6A)=Sof(F5A)=1-FVAR(2)
 Sof(F5)=Sof(F4)=Sof(F6)=FVAR(2)
 Sof(C56B)=Sof(H56D)=Sof(H56E)=Sof(H56F)=1-FVAR(3)
 Sof(C56A)=Sof(H56A)=Sof(H56B)=Sof(H56C)=FVAR(3)
5.a Ternary CH refined with riding coordinates:
 C2(H2), C4(H4), C31(H31), C33(H33), C59(H59), C60(H60), C63(H63), C64(H64)
5.b Secondary CH2 refined with riding coordinates:
 C61(H61A,H61B), C62(H62A,H62B), C65(H65A,H65B), C66(H66A,H66B)
5.c Aromatic/amide H refined with riding coordinates:
 C68(H68), C70(H70), C72(H72), C76(H76), C78(H78), C80(H80), C84(H84),
 C86(H86), C88(H88), C92(H92), C94(H94), C96(H96), C7(H7), C8(H8), C10(H10),
 C11(H11), C13(H13), C14(H14), C16(H16), C17(H17), C19(H19), C20(H20), C22(H22),
  C23(H23), C36(H36), C37(H37), C39(H39), C40(H40), C42(H42), C43(H43),
 C45(H45), C46(H46), C48(H48), C49(H49), C51(H51), C52(H52)
5.d Idealised Me refined as rotating group:
 C27(H27A,H27B,H27C), C28(H28A,H28B,H28C), C29(H29A,H29B,H29C), C56A(H56A,H56B,
 H56C), C57(H57A,H57B,H57C), C58(H58A,H58B,H58C), C56B(H56D,H56E,H56F)
;
_olex2_submission_special_instructions 'No special instructions were received'

loop_
_space_group_symop_operation_xyz
'x, y, z'
'-x+1/2, y+1/2, -z+1/2'
'-x, -y, -z'
'x-1/2, -y-1/2, z-1/2'

loop_
_atom_site_label
_atom_site_type_symbol
_atom_site_fract_x
_atom_site_fract_y
_atom_site_fract_z
_atom_site_U_iso_or_equiv
_atom_site_adp_type
_atom_site_occupancy
_atom_site_site_symmetry_order
_atom_site_calc_flag
_atom_site_refinement_flags_posn
_atom_site_refinement_flags_adp
_atom_site_refinement_flags_occupancy
_atom_site_disorder_assembly
_atom_site_disorder_group
F1 F 0.2638(5) 0.41573(14) 0.5657(2) 0.0590(14) Uani 1 1 d . . . . .
F2 F 0.3731(6) 0.38054(13) 0.61414(16) 0.0542(13) Uani 1 1 d . . . . .
F3 F 0.4566(5) 0.39566(13) 0.55176(16) 0.0466(11) Uani 1 1 d . . . . .
F7 F 0.8123(6) 0.6089(2) 0.7518(2) 0.0808(18) Uani 1 1 d . . . . .
F8 F 0.7766(7) 0.6323(2) 0.6881(2) 0.090(2) Uani 1 1 d . . . . .
F9 F 0.7406(7) 0.6688(2) 0.7447(4) 0.140(4) Uani 1 1 d . . . . .
F10 F 0.1745(7) 0.65096(19) 0.6856(2) 0.084(2) Uani 1 1 d . . . . .
F11 F 0.2767(6) 0.69490(15) 0.72626(19) 0.0687(16) Uani 1 1 d . . . . .
F12 F 0.1652(6) 0.64909(18) 0.7574(2) 0.0779(18) Uani 1 1 d . . . . .
F13 F -0.0549(4) 0.49801(14) 0.64115(14) 0.0418(10) Uani 1 1 d . . . . .
F14 F -0.0827(6) 0.54912(17) 0.68224(18) 0.0688(17) Uani 1 1 d . . . . .
F15 F -0.1851(5) 0.4933(3) 0.6951(2) 0.093(2) Uani 1 1 d . . . . .
F16 F 0.1948(5) 0.43706(14) 0.85272(15) 0.0456(11) Uani 1 1 d . . . . .
F17 F 0.0354(6) 0.40652(16) 0.81828(19) 0.0661(15) Uani 1 1 d . . . . .
F18 F 0.0041(5) 0.46397(18) 0.85023(17) 0.0604(15) Uani 1 1 d . . . . .
F19A F 0.7486(16) 0.3789(3) 0.7367(4) 0.102(6) Uani 0.80(2) 1 d D . P A 1
F20A F 0.5973(7) 0.35753(19) 0.7761(4) 0.065(3) Uani 0.80(2) 1 d D . P A 1
F21A F 0.7801(11) 0.3700(3) 0.8071(4) 0.084(4) Uani 0.80(2) 1 d D . P A 1
F22 F 0.7648(6) 0.53878(19) 0.86385(19) 0.0723(17) Uani 1 1 d . . . . .
F23 F 0.5865(5) 0.5230(2) 0.89290(17) 0.0702(17) Uani 1 1 d . . . . .
F24 F 0.7523(6) 0.48406(18) 0.90239(16) 0.0703(17) Uani 1 1 d . . . . .
C67 C 0.4556(6) 0.49610(19) 0.6684(2) 0.0269(14) Uani 1 1 d . . . . .
C68 C 0.4098(6) 0.4598(2) 0.6488(2) 0.0257(13) Uani 1 1 d . . . . .
H68 H 0.358434 0.442063 0.666064 0.031 Uiso 1 1 calc R U . . .
C69 C 0.4379(6) 0.44885(19) 0.6045(2) 0.0247(13) Uani 1 1 d . . . . .
C70 C 0.5087(6) 0.4741(2) 0.5780(2) 0.0273(14) Uani 1 1 d . . . . .
H70 H 0.525037 0.466963 0.547799 0.033 Uiso 1 1 calc R U . . .
C71 C 0.5569(7) 0.5108(2) 0.5962(2) 0.0297(14) Uani 1 1 d D . . . .
C72 C 0.5286(7) 0.5209(2) 0.6405(2) 0.0287(14) Uani 1 1 d . . . . .
H72 H 0.560686 0.545885 0.652329 0.034 Uiso 1 1 calc R U . . .
C73 C 0.3823(7) 0.4106(2) 0.5844(2) 0.0295(14) Uani 1 1 d . . . . .
C74 C 0.6334(7) 0.5375(2) 0.5690(2) 0.0384(16) Uani 1 1 d D . . . .
C75 C 0.4424(7) 0.5580(2) 0.7261(2) 0.0324(15) Uani 1 1 d . . . . .
C76 C 0.5679(8) 0.5749(2) 0.7281(2) 0.0332(16) Uani 1 1 d . . . . .
H76 H 0.640794 0.557186 0.729846 0.040 Uiso 1 1 calc R U . . .
C77 C 0.5909(9) 0.6168(2) 0.7277(3) 0.0411(18) Uani 1 1 d . . . . .
C78 C 0.4853(9) 0.6438(2) 0.7267(3) 0.045(2) Uani 1 1 d . . . . .
H78 H 0.499035 0.672232 0.726419 0.054 Uiso 1 1 calc R U . . .
C79 C 0.3608(9) 0.6278(2) 0.7263(2) 0.0389(18) Uani 1 1 d . . . . .
C80 C 0.3400(8) 0.5860(2) 0.7260(2) 0.0358(16) Uani 1 1 d . . . . .
H80 H 0.252861 0.576151 0.725633 0.043 Uiso 1 1 calc R U . . .
C81 C 0.7246(11) 0.6324(3) 0.7288(4) 0.058(2) Uani 1 1 d . . . . .
C82 C 0.2482(10) 0.6559(3) 0.7245(3) 0.053(2) Uani 1 1 d . . . . .
C83 C 0.2761(7) 0.49453(19) 0.7322(2) 0.0288(14) Uani 1 1 d . . . . .
C84 C 0.1685(7) 0.5041(2) 0.7040(2) 0.0336(15) Uani 1 1 d . . . . .
H84 H 0.183152 0.517171 0.676233 0.040 Uiso 1 1 calc R U . . .
C85 C 0.0403(7) 0.4953(2) 0.7150(2) 0.0323(15) Uani 1 1 d . . . . .
C86 C 0.0141(7) 0.4752(2) 0.7542(2) 0.0336(15) Uani 1 1 d . . . . .
H86 H -0.072895 0.468540 0.761334 0.040 Uiso 1 1 calc R U . . .
C87 C 0.1186(7) 0.4649(2) 0.7831(2) 0.0334(15) Uani 1 1 d . . . . .
C88 C 0.2454(7) 0.4739(2) 0.7719(2) 0.0332(15) Uani 1 1 d . . . . .
H88 H 0.314833 0.465730 0.791919 0.040 Uiso 1 1 calc R U . . .
C89 C -0.0712(8) 0.5086(3) 0.6838(2) 0.0415(18) Uani 1 1 d . . . . .
C90 C 0.0881(8) 0.4434(2) 0.8257(3) 0.0437(19) Uani 1 1 d . . . . .
C91 C 0.5274(7) 0.4855(2) 0.7569(2) 0.0272(14) Uani 1 1 d . . . . .
C92 C 0.5669(7) 0.5041(2) 0.7979(2) 0.0321(15) Uani 1 1 d . . . . .
H92 H 0.538307 0.530899 0.803752 0.039 Uiso 1 1 calc R U . . .
C93 C 0.6458(7) 0.4847(2) 0.8298(2) 0.0327(16) Uani 1 1 d . . . . .
C94 C 0.6910(7) 0.4457(2) 0.8234(2) 0.0338(16) Uani 1 1 d . . . . .
H94 H 0.745921 0.432779 0.845484 0.041 Uiso 1 1 calc R U . . .
C95 C 0.6532(7) 0.4257(2) 0.7832(2) 0.0331(15) Uani 1 1 d D . . . .
C96 C 0.5750(7) 0.4461(2) 0.7508(2) 0.0297(14) Uani 1 1 d . . . . .
H96 H 0.553159 0.432632 0.723351 0.036 Uiso 1 1 calc R U . . .
C97 C 0.6872(9) 0.5081(3) 0.8724(3) 0.048(2) Uani 1 1 d . . . . .
C98 C 0.6942(7) 0.3847(2) 0.7759(2) 0.0391(15) Uani 1 1 d D . . . .
B1 B 0.4256(8) 0.5084(2) 0.7205(2) 0.0272(16) Uani 1 1 d . . . . .
Rh1 Rh 0.85660(5) 0.32174(2) 0.58159(2) 0.02382(13) Uani 1 1 d . . . . .
Cr1 Cr 1.05741(10) 0.27064(3) 0.45946(4) 0.0250(2) Uani 1 1 d . . . . .
Cr2 Cr 0.50061(11) 0.25417(3) 0.62253(4) 0.0288(3) Uani 1 1 d . . . . .
P1 P 0.90078(16) 0.29052(5) 0.51446(6) 0.0240(3) Uani 1 1 d . . . . .
P2 P 0.71560(16) 0.27022(5) 0.59603(6) 0.0250(3) Uani 1 1 d . . . . .
O1 O 1.2174(5) 0.34536(15) 0.48197(18) 0.0378(12) Uani 1 1 d . . . . .
O2 O 1.2114(6) 0.2628(2) 0.3748(2) 0.0637(19) Uani 1 1 d . . . . .
O3 O 1.2635(5) 0.21553(16) 0.50092(19) 0.0416(13) Uani 1 1 d . . . . .
O4 O 0.5155(6) 0.33069(18) 0.6784(2) 0.0487(14) Uani 1 1 d . . . . .
O5 O 0.2853(5) 0.29090(17) 0.56505(18) 0.0422(13) Uani 1 1 d . . . . .
O6 O 0.2846(5) 0.2291(2) 0.68278(19) 0.0518(16) Uani 1 1 d . . . . .
C1 C 0.9146(6) 0.23868(19) 0.5033(2) 0.0244(13) Uani 1 1 d . . . . .
C2 C 0.9068(6) 0.22232(19) 0.4596(2) 0.0247(13) Uani 1 1 d . . . . .
H2 H 0.938023 0.193818 0.456096 0.030 Uiso 1 1 calc R U . . .
C3 C 0.8856(6) 0.2450(2) 0.4196(2) 0.0251(13) Uani 1 1 d . . . . .
C4 C 0.8739(6) 0.2878(2) 0.4211(2) 0.0247(13) Uani 1 1 d . . . . .
H4 H 0.885539 0.302376 0.392040 0.030 Uiso 1 1 calc R U . . .
C5 C 0.8813(6) 0.31184(19) 0.4599(2) 0.0253(13) Uani 1 1 d . . . . .
C6 C 0.9326(6) 0.20951(19) 0.5419(2) 0.0273(14) Uani 1 1 d . . . . .
C7 C 0.8548(7) 0.1752(2) 0.5427(2) 0.0301(14) Uani 1 1 d . . . . .
H7 H 0.794905 0.170039 0.518278 0.036 Uiso 1 1 calc R U . . .
C8 C 0.8623(8) 0.1482(2) 0.5785(3) 0.0376(17) Uani 1 1 d . . . . .
H8 H 0.805848 0.125362 0.578735 0.045 Uiso 1 1 calc R U . . .
C9 C 0.9523(8) 0.1544(2) 0.6140(3) 0.0398(18) Uani 1 1 d . . . . .
C10 C 1.0330(7) 0.1882(2) 0.6119(2) 0.0353(16) Uani 1 1 d . . . . .
H10 H 1.096883 0.192504 0.635390 0.042 Uiso 1 1 calc R U . . .
C11 C 1.0235(7) 0.2159(2) 0.5770(2) 0.0299(14) Uani 1 1 d . . . . .
H11 H 1.078747 0.238987 0.577007 0.036 Uiso 1 1 calc R U . . .
C12 C 0.8698(7) 0.2225(2) 0.3759(2) 0.0286(14) Uani 1 1 d . . . . .
C13 C 0.9007(7) 0.2401(2) 0.3344(2) 0.0317(15) Uani 1 1 d . . . . .
H13 H 0.939142 0.266323 0.333551 0.038 Uiso 1 1 calc R U . . .
C14 C 0.8742(7) 0.2187(2) 0.2948(3) 0.0370(17) Uani 1 1 d . . . . .
H14 H 0.893765 0.230766 0.266847 0.044 Uiso 1 1 calc R U . . .
C15 C 0.8208(7) 0.1807(2) 0.2948(2) 0.0348(16) Uani 1 1 d . . . . .
C16 C 0.7916(9) 0.1631(2) 0.3358(3) 0.0447(19) Uani 1 1 d . . . . .
H16 H 0.755308 0.136581 0.336662 0.054 Uiso 1 1 calc R U . . .
C17 C 0.8159(8) 0.1845(2) 0.3753(2) 0.0383(17) Uani 1 1 d . . . . .
H17 H 0.794412 0.172319 0.403035 0.046 Uiso 1 1 calc R U . . .
C18 C 0.8706(6) 0.35689(19) 0.4548(2) 0.0258(13) Uani 1 1 d . . . . .
C19 C 0.9462(7) 0.3775(2) 0.4240(3) 0.0347(16) Uani 1 1 d . . . . .
H19 H 1.005138 0.362807 0.406211 0.042 Uiso 1 1 calc R U . . .
C20 C 0.9356(8) 0.4193(2) 0.4193(3) 0.0387(17) Uani 1 1 d . . . . .
H20 H 0.987216 0.432559 0.397871 0.046 Uiso 1 1 calc R U . . .
C21 C 0.8520(7) 0.4423(2) 0.4448(2) 0.0329(16) Uani 1 1 d . . . . .
C22 C 0.7753(7) 0.4216(2) 0.4752(2) 0.0319(15) Uani 1 1 d . . . . .
H22 H 0.715345 0.436188 0.492568 0.038 Uiso 1 1 calc R U . . .
C23 C 0.7858(6) 0.3797(2) 0.4802(2) 0.0279(14) Uani 1 1 d . . . . .
H23 H 0.733941 0.366371 0.501461 0.033 Uiso 1 1 calc R U . . .
C24 C 1.1838(7) 0.2370(2) 0.4849(2) 0.0320(15) Uani 1 1 d . . . . .
C25 C 1.1578(7) 0.3164(2) 0.4742(2) 0.0323(15) Uani 1 1 d . . . . .
C26 C 1.1505(7) 0.2667(2) 0.4069(2) 0.0372(17) Uani 1 1 d . . . . .
C27 C 0.7864(9) 0.1578(3) 0.2511(3) 0.049(2) Uani 1 1 d . . . . .
H27A H 0.791743 0.176417 0.225540 0.074 Uiso 1 1 calc R U . . .
H27B H 0.697463 0.147069 0.252256 0.074 Uiso 1 1 calc R U . . .
H27C H 0.847862 0.135430 0.247562 0.074 Uiso 1 1 calc R U . . .
C28 C 0.9615(11) 0.1249(3) 0.6522(3) 0.069(3) Uani 1 1 d . . . . .
H28A H 0.884932 0.127751 0.670672 0.103 Uiso 1 1 calc R U . . .
H28B H 1.040784 0.130339 0.670630 0.103 Uiso 1 1 calc R U . . .
H28C H 0.964990 0.097205 0.640305 0.103 Uiso 1 1 calc R U . . .
C29 C 0.8418(9) 0.4876(2) 0.4398(3) 0.0435(19) Uani 1 1 d . . . . .
H29A H 0.929569 0.499319 0.439230 0.065 Uiso 1 1 calc R U . . .
H29B H 0.795858 0.498842 0.465307 0.065 Uiso 1 1 calc R U . . .
H29C H 0.793439 0.494127 0.411757 0.065 Uiso 1 1 calc R U . . .
C30 C 0.6054(6) 0.24599(19) 0.5585(2) 0.0263(14) Uani 1 1 d . . . . .
C31 C 0.5398(7) 0.2091(2) 0.5687(3) 0.0318(15) Uani 1 1 d . . . . .
H31 H 0.463865 0.201674 0.548244 0.038 Uiso 1 1 calc R U . . .
C32 C 0.5492(7) 0.1887(2) 0.6101(3) 0.0352(16) Uani 1 1 d . . . . .
C33 C 0.6314(7) 0.2042(2) 0.6460(3) 0.0348(16) Uani 1 1 d . . . . .
H33 H 0.615474 0.193172 0.676605 0.042 Uiso 1 1 calc R U . . .
C34 C 0.7075(6) 0.2391(2) 0.6445(2) 0.0284(14) Uani 1 1 d . . . . .
C35 C 0.5766(6) 0.2654(2) 0.5137(2) 0.0250(13) Uani 1 1 d . . . . .
C36 C 0.5466(6) 0.3066(2) 0.5093(2) 0.0255(13) Uani 1 1 d . . . . .
H36 H 0.545351 0.322999 0.535459 0.031 Uiso 1 1 calc R U . . .
C37 C 0.5188(7) 0.3238(2) 0.4681(2) 0.0335(15) Uani 1 1 d . . . . .
H37 H 0.496181 0.351718 0.466247 0.040 Uiso 1 1 calc R U . . .
C38 C 0.5235(7) 0.3005(2) 0.4285(2) 0.0349(16) Uani 1 1 d . . . . .
C39 C 0.5525(8) 0.2595(3) 0.4330(3) 0.0428(19) Uani 1 1 d . . . . .
H39 H 0.555588 0.243252 0.406727 0.051 Uiso 1 1 calc R U . . .
C40 C 0.5771(7) 0.2414(2) 0.4745(2) 0.0301(14) Uani 1 1 d . . . . .
H40 H 0.594157 0.213104 0.476455 0.036 Uiso 1 1 calc R U . . .
C41 C 0.4706(8) 0.1517(2) 0.6162(3) 0.046(2) Uani 1 1 d . . . . .
C42 C 0.3470(7) 0.1475(2) 0.5969(3) 0.045(2) Uani 1 1 d . . . . .
H42 H 0.310530 0.169309 0.579814 0.054 Uiso 1 1 calc R U . . .
C43 C 0.2745(9) 0.1125(3) 0.6017(4) 0.070(3) Uani 1 1 d . . . . .
H43 H 0.190305 0.110533 0.587517 0.084 Uiso 1 1 calc R U . . .
C44 C 0.3232(10) 0.0806(3) 0.6269(5) 0.077(4) Uani 1 1 d . . . . .
C45 C 0.4462(9) 0.0848(3) 0.6474(4) 0.078(4) Uani 1 1 d . . . . .
H45 H 0.480521 0.063273 0.665482 0.093 Uiso 1 1 calc R U . . .
C46 C 0.5204(9) 0.1195(3) 0.6421(4) 0.056(3) Uani 1 1 d . . . . .
H46 H 0.604998 0.121332 0.656086 0.067 Uiso 1 1 calc R U . . .
C47 C 0.7805(7) 0.2513(2) 0.6872(2) 0.0317(15) Uani 1 1 d . . . . .
C48 C 0.7120(7) 0.2576(2) 0.7271(3) 0.0384(18) Uani 1 1 d . . . . .
H48 H 0.619868 0.254468 0.726916 0.046 Uiso 1 1 calc R U . . .
C49 C 0.7798(8) 0.2684(2) 0.7664(3) 0.0381(17) Uani 1 1 d . . . . .
H49 H 0.732753 0.272631 0.792943 0.046 Uiso 1 1 calc R U . . .
C50 C 0.9134(7) 0.2732(2) 0.7683(2) 0.0348(16) Uani 1 1 d . . . . .
C51 C 0.9810(8) 0.2663(2) 0.7290(3) 0.0388(17) Uani 1 1 d . . . . .
H51 H 1.073405 0.268683 0.729672 0.047 Uiso 1 1 calc R U . . .
C52 C 0.9155(7) 0.2561(2) 0.6891(3) 0.0360(16) Uani 1 1 d . . . . .
H52 H 0.963264 0.252365 0.662704 0.043 Uiso 1 1 calc R U . . .
C53 C 0.5105(7) 0.3015(2) 0.6574(2) 0.0331(16) Uani 1 1 d . . . . .
C54 C 0.3693(7) 0.2774(2) 0.5873(2) 0.0327(16) Uani 1 1 d . . . . .
C55 C 0.3689(7) 0.2376(2) 0.6603(3) 0.0385(17) Uani 1 1 d . . . . .
C56A C 0.257(5) 0.0355(15) 0.620(3) 0.081(15) Uani 0.45(11) 1 d . . P B 1
H56A H 0.174873 0.037896 0.602835 0.121 Uiso 0.45(11) 1 calc R U P B 1
H56B H 0.240506 0.023913 0.649949 0.121 Uiso 0.45(11) 1 calc R U P B 1
H56C H 0.317095 0.017848 0.604545 0.121 Uiso 0.45(11) 1 calc R U P B 1
C57 C 0.4991(9) 0.3201(3) 0.3828(3) 0.057(2) Uani 1 1 d . . . . .
H57A H 0.576016 0.335804 0.374833 0.085 Uiso 1 1 calc R U . . .
H57B H 0.423308 0.338144 0.383862 0.085 Uiso 1 1 calc R U . . .
H57C H 0.482081 0.299027 0.360083 0.085 Uiso 1 1 calc R U . . .
C58 C 0.9850(8) 0.2860(3) 0.8118(3) 0.048(2) Uani 1 1 d . . . . .
H58A H 1.059056 0.267781 0.817959 0.072 Uiso 1 1 calc R U . . .
H58B H 0.925195 0.284621 0.836718 0.072 Uiso 1 1 calc R U . . .
H58C H 1.016876 0.313833 0.808792 0.072 Uiso 1 1 calc R U . . .
C59 C 1.0538(7) 0.3471(2) 0.5940(3) 0.0326(15) Uani 1 1 d . . . . .
H59 H 1.122946 0.332454 0.577594 0.039 Uiso 1 1 calc R U . . .
C60 C 0.9878(6) 0.3751(2) 0.5680(2) 0.0293(15) Uani 1 1 d . . . . .
H60 H 1.016907 0.376501 0.536328 0.035 Uiso 1 1 calc R U . . .
C61 C 0.9314(7) 0.4147(2) 0.5851(3) 0.0358(16) Uani 1 1 d . . . . .
H61A H 0.936905 0.435630 0.561449 0.043 Uiso 1 1 calc R U . . .
H61B H 0.984462 0.423979 0.611629 0.043 Uiso 1 1 calc R U . . .
C62 C 0.7885(7) 0.4103(2) 0.5983(2) 0.0324(15) Uani 1 1 d . . . . .
H62A H 0.768338 0.432166 0.619729 0.039 Uiso 1 1 calc R U . . .
H62B H 0.731430 0.414166 0.571058 0.039 Uiso 1 1 calc R U . . .
C63 C 0.7564(7) 0.3702(2) 0.6192(2) 0.0313(15) Uani 1 1 d . . . . .
H63 H 0.660724 0.365461 0.622002 0.038 Uiso 1 1 calc R U . . .
C64 C 0.8338(6) 0.3493(2) 0.6509(2) 0.0265(14) Uani 1 1 d . . . . .
H64 H 0.783853 0.332139 0.671968 0.032 Uiso 1 1 calc R U . . .
C65 C 0.9634(7) 0.3641(2) 0.6700(3) 0.0379(17) Uani 1 1 d . . . . .
H65A H 0.973518 0.355301 0.701766 0.045 Uiso 1 1 calc R U . . .
H65B H 0.963991 0.394115 0.669616 0.045 Uiso 1 1 calc R U . . .
C66 C 1.0795(7) 0.3486(2) 0.6442(2) 0.0366(16) Uani 1 1 d . . . . .
H66A H 1.155582 0.366307 0.650902 0.044 Uiso 1 1 calc R U . . .
H66B H 1.102174 0.320977 0.655058 0.044 Uiso 1 1 calc R U . . .
F5 F 0.6959(10) 0.5673(3) 0.5908(2) 0.064(4) Uani 0.79(2) 1 d D . P C 1
F4 F 0.7334(11) 0.5179(2) 0.5503(4) 0.081(4) Uani 0.79(2) 1 d D . P C 1
F6 F 0.5655(10) 0.5544(4) 0.5350(4) 0.086(5) Uani 0.79(2) 1 d D . P C 1
F19B F 0.817(2) 0.3818(10) 0.7621(16) 0.070(11) Uani 0.20(2) 1 d D . P A 2
F21B F 0.699(5) 0.3593(10) 0.8110(9) 0.091(14) Uani 0.20(2) 1 d D . P A 2
F20B F 0.632(3) 0.3626(7) 0.7441(11) 0.061(11) Uani 0.20(2) 1 d D . P A 2
F4A F 0.619(5) 0.5313(13) 0.5244(5) 0.073(14) Uani 0.21(2) 1 d D . P C 2
F6A F 0.597(5) 0.5770(5) 0.5723(14) 0.10(2) Uani 0.21(2) 1 d D . P C 2
F5A F 0.7618(17) 0.5387(17) 0.5770(16) 0.10(2) Uani 0.21(2) 1 d D . P C 2
C56B C 0.233(3) 0.0464(12) 0.6406(19) 0.058(10) Uani 0.55(11) 1 d . . P B 2
H56D H 0.201160 0.051960 0.670586 0.087 Uiso 0.55(11) 1 calc R U P B 2
H56E H 0.281757 0.020778 0.641174 0.087 Uiso 0.55(11) 1 calc R U P B 2
H56F H 0.159416 0.044452 0.618901 0.087 Uiso 0.55(11) 1 calc R U P B 2

loop_
_atom_site_aniso_label
_atom_site_aniso_U_11
_atom_site_aniso_U_22
_atom_site_aniso_U_33
_atom_site_aniso_U_23
_atom_site_aniso_U_13
_atom_site_aniso_U_12
F1 0.043(3) 0.038(3) 0.093(4) -0.020(3) -0.025(3) 0.002(2)
F2 0.092(4) 0.028(2) 0.043(3) 0.0033(19) 0.005(3) -0.015(2)
F3 0.057(3) 0.038(2) 0.047(3) -0.020(2) 0.017(2) -0.007(2)
F7 0.073(4) 0.085(4) 0.083(5) 0.001(4) -0.015(3) -0.022(3)
F8 0.073(4) 0.127(6) 0.072(4) 0.006(4) 0.011(3) -0.031(4)
F9 0.084(5) 0.067(4) 0.269(12) -0.093(6) 0.015(6) -0.024(4)
F10 0.103(5) 0.072(4) 0.074(4) -0.028(3) -0.038(4) 0.046(4)
F11 0.108(5) 0.033(3) 0.065(4) -0.004(2) -0.002(3) 0.024(3)
F12 0.092(4) 0.065(4) 0.079(4) 0.010(3) 0.026(4) 0.037(3)
F13 0.049(3) 0.050(3) 0.026(2) -0.0036(19) -0.0055(18) 0.001(2)
F14 0.094(4) 0.064(3) 0.047(3) -0.017(3) -0.023(3) 0.046(3)
F15 0.033(3) 0.182(7) 0.063(4) 0.052(4) -0.005(3) -0.009(4)
F16 0.050(3) 0.049(3) 0.037(2) 0.012(2) 0.000(2) 0.004(2)
F17 0.079(4) 0.052(3) 0.066(4) 0.023(3) -0.008(3) -0.025(3)
F18 0.056(3) 0.084(4) 0.043(3) 0.025(3) 0.024(2) 0.022(3)
F19A 0.174(13) 0.055(5) 0.084(6) 0.017(5) 0.079(8) 0.056(7)
F20A 0.052(4) 0.035(3) 0.108(9) -0.005(4) 0.002(4) -0.005(3)
F21A 0.091(7) 0.046(5) 0.109(7) -0.015(4) -0.059(6) 0.029(5)
F22 0.090(4) 0.074(4) 0.052(3) -0.024(3) -0.016(3) -0.013(3)
F23 0.069(4) 0.103(5) 0.037(3) -0.036(3) -0.011(2) 0.035(3)
F24 0.097(4) 0.081(4) 0.031(3) -0.012(3) -0.027(3) 0.039(3)
C67 0.030(3) 0.024(3) 0.026(3) 0.001(3) 0.000(3) 0.004(3)
C68 0.028(3) 0.028(3) 0.021(3) -0.003(3) 0.000(3) -0.002(3)
C69 0.024(3) 0.021(3) 0.029(3) -0.003(3) -0.003(3) -0.002(2)
C70 0.029(3) 0.029(3) 0.024(3) -0.004(3) -0.001(3) 0.002(3)
C71 0.037(4) 0.026(3) 0.027(3) -0.002(3) 0.003(3) -0.004(3)
C72 0.033(4) 0.026(3) 0.028(3) -0.005(3) -0.004(3) -0.003(3)
C73 0.029(4) 0.026(3) 0.033(4) -0.003(3) 0.005(3) 0.003(3)
C74 0.054(4) 0.036(4) 0.025(3) -0.002(3) 0.005(3) -0.014(3)
C75 0.046(4) 0.030(4) 0.021(3) -0.001(3) 0.001(3) 0.007(3)
C76 0.047(4) 0.030(4) 0.023(3) -0.007(3) -0.002(3) 0.003(3)
C77 0.060(5) 0.035(4) 0.027(4) -0.007(3) -0.008(3) -0.005(4)
C78 0.074(6) 0.029(4) 0.032(4) -0.011(3) -0.004(4) 0.004(4)
C79 0.065(5) 0.030(4) 0.021(3) -0.008(3) 0.000(3) 0.010(4)
C80 0.054(5) 0.031(4) 0.023(3) -0.003(3) -0.001(3) 0.004(3)
C81 0.071(7) 0.038(5) 0.066(6) -0.015(4) 0.003(5) -0.009(4)
C82 0.085(7) 0.036(4) 0.038(5) -0.003(4) 0.008(5) 0.014(4)
C83 0.032(4) 0.023(3) 0.032(4) -0.004(3) 0.009(3) 0.002(3)
C84 0.036(4) 0.035(4) 0.030(4) -0.003(3) 0.007(3) 0.004(3)
C85 0.037(4) 0.036(4) 0.025(3) -0.004(3) 0.004(3) 0.007(3)
C86 0.030(4) 0.036(4) 0.035(4) -0.002(3) 0.003(3) 0.002(3)
C87 0.039(4) 0.025(3) 0.036(4) 0.002(3) 0.007(3) 0.001(3)
C88 0.041(4) 0.026(3) 0.032(4) 0.002(3) -0.002(3) 0.006(3)
C89 0.043(4) 0.059(5) 0.023(4) -0.002(3) 0.005(3) 0.004(4)
C90 0.037(4) 0.038(4) 0.056(5) 0.014(4) 0.006(4) 0.003(3)
C91 0.033(4) 0.031(3) 0.017(3) -0.001(3) 0.005(3) 0.003(3)
C92 0.033(4) 0.036(4) 0.027(3) -0.002(3) 0.003(3) 0.009(3)
C93 0.034(4) 0.044(4) 0.020(3) -0.002(3) 0.002(3) 0.010(3)
C94 0.031(4) 0.047(4) 0.024(3) 0.005(3) 0.002(3) 0.006(3)
C95 0.029(4) 0.033(4) 0.036(4) 0.002(3) 0.002(3) 0.005(3)
C96 0.031(4) 0.028(3) 0.030(4) 0.000(3) 0.006(3) 0.002(3)
C97 0.056(5) 0.064(6) 0.025(4) -0.015(4) -0.009(4) 0.024(5)
C98 0.041(4) 0.036(4) 0.041(4) 0.003(3) 0.004(3) 0.006(3)
B1 0.035(4) 0.028(4) 0.019(3) -0.002(3) 0.003(3) 0.005(3)
Rh1 0.0253(2) 0.0208(2) 0.0258(2) 0.00173(18) 0.00699(18) -0.00105(19)
Cr1 0.0263(5) 0.0239(5) 0.0251(5) 0.0031(4) 0.0045(4) 0.0014(4)
Cr2 0.0261(6) 0.0306(6) 0.0301(6) 0.0102(5) 0.0051(5) -0.0004(5)
P1 0.0257(8) 0.0203(7) 0.0265(8) 0.0036(6) 0.0078(6) 0.0011(6)
P2 0.0244(8) 0.0239(8) 0.0270(8) 0.0045(6) 0.0060(6) -0.0001(6)
O1 0.033(3) 0.035(3) 0.046(3) -0.002(2) 0.006(2) -0.004(2)
O2 0.043(3) 0.093(5) 0.056(4) -0.025(4) 0.012(3) -0.006(3)
O3 0.032(3) 0.042(3) 0.050(3) 0.007(3) -0.003(2) 0.007(2)
O4 0.054(4) 0.047(3) 0.046(3) -0.004(3) 0.016(3) 0.001(3)
O5 0.035(3) 0.056(3) 0.035(3) 0.008(3) -0.001(2) 0.014(3)
O6 0.035(3) 0.080(4) 0.041(3) 0.015(3) 0.013(3) -0.022(3)
C1 0.027(3) 0.022(3) 0.026(3) 0.004(2) 0.007(3) -0.003(2)
C2 0.022(3) 0.023(3) 0.029(3) 0.005(3) 0.003(3) 0.006(2)
C3 0.026(3) 0.029(3) 0.021(3) 0.003(3) 0.004(2) 0.003(3)
C4 0.024(3) 0.029(3) 0.021(3) 0.006(3) 0.004(2) 0.001(3)
C5 0.025(3) 0.022(3) 0.030(3) 0.009(3) 0.012(3) 0.002(2)
C6 0.027(3) 0.024(3) 0.031(3) 0.007(3) 0.004(3) 0.006(3)
C7 0.033(4) 0.031(3) 0.027(3) 0.001(3) 0.001(3) 0.000(3)
C8 0.044(4) 0.029(4) 0.040(4) 0.013(3) -0.004(3) -0.010(3)
C9 0.046(4) 0.040(4) 0.033(4) 0.018(3) -0.003(3) -0.002(3)
C10 0.038(4) 0.036(4) 0.031(4) 0.006(3) -0.007(3) -0.003(3)
C11 0.035(4) 0.026(3) 0.029(3) 0.000(3) 0.003(3) -0.001(3)
C12 0.031(3) 0.030(3) 0.025(3) -0.003(3) 0.006(3) 0.004(3)
C13 0.033(4) 0.035(4) 0.027(3) 0.000(3) 0.006(3) 0.002(3)
C14 0.033(4) 0.048(4) 0.030(4) -0.001(3) 0.001(3) 0.000(3)
C15 0.034(4) 0.047(4) 0.023(3) -0.011(3) 0.000(3) 0.001(3)
C16 0.060(5) 0.034(4) 0.040(4) -0.003(3) 0.001(4) -0.009(4)
C17 0.051(5) 0.037(4) 0.027(4) 0.003(3) 0.003(3) -0.007(3)
C18 0.029(3) 0.025(3) 0.023(3) 0.005(3) 0.001(3) 0.002(3)
C19 0.039(4) 0.024(3) 0.041(4) 0.009(3) 0.007(3) 0.007(3)
C20 0.046(4) 0.026(4) 0.045(4) 0.011(3) 0.012(4) 0.001(3)
C21 0.046(4) 0.024(3) 0.030(4) 0.007(3) 0.004(3) 0.004(3)
C22 0.033(4) 0.024(3) 0.039(4) 0.002(3) 0.004(3) 0.005(3)
C23 0.027(3) 0.027(3) 0.029(3) 0.006(3) 0.008(3) 0.004(3)
C24 0.034(4) 0.028(3) 0.034(4) 0.000(3) 0.004(3) -0.005(3)
C25 0.034(4) 0.032(4) 0.032(4) 0.002(3) 0.008(3) 0.007(3)
C26 0.037(4) 0.046(4) 0.028(4) 0.000(3) -0.004(3) -0.003(3)
C27 0.050(5) 0.072(6) 0.025(4) -0.016(4) 0.003(3) -0.004(4)
C28 0.084(7) 0.063(6) 0.057(6) 0.038(5) -0.019(5) -0.018(5)
C29 0.059(5) 0.027(4) 0.046(5) 0.006(3) 0.012(4) 0.006(3)
C30 0.024(3) 0.023(3) 0.033(4) 0.004(3) 0.011(3) 0.001(3)
C31 0.022(3) 0.025(3) 0.048(4) 0.007(3) 0.002(3) 0.001(3)
C32 0.025(3) 0.029(4) 0.051(5) 0.013(3) -0.003(3) 0.003(3)
C33 0.030(4) 0.034(4) 0.041(4) 0.021(3) 0.006(3) 0.000(3)
C34 0.025(3) 0.030(3) 0.030(3) 0.013(3) 0.005(3) 0.003(3)
C35 0.017(3) 0.030(3) 0.029(3) 0.001(3) 0.010(2) -0.001(2)
C36 0.025(3) 0.028(3) 0.023(3) 0.004(3) 0.009(3) -0.002(3)
C37 0.036(4) 0.034(4) 0.030(4) 0.011(3) 0.003(3) -0.002(3)
C38 0.029(4) 0.050(4) 0.026(4) 0.007(3) -0.001(3) -0.005(3)
C39 0.039(4) 0.053(5) 0.036(4) -0.009(4) -0.003(3) -0.006(4)
C40 0.029(3) 0.031(3) 0.030(4) -0.004(3) -0.002(3) -0.001(3)
C41 0.034(4) 0.031(4) 0.073(6) 0.021(4) -0.007(4) 0.001(3)
C42 0.028(4) 0.041(4) 0.066(6) 0.025(4) -0.004(4) -0.005(3)
C43 0.036(5) 0.050(5) 0.123(10) 0.043(6) -0.017(5) -0.011(4)
C44 0.048(6) 0.051(6) 0.131(11) 0.052(6) -0.016(6) -0.016(5)
C45 0.047(5) 0.055(6) 0.129(10) 0.059(7) -0.019(6) -0.009(5)
C46 0.040(5) 0.037(4) 0.089(7) 0.027(5) -0.015(5) -0.006(4)
C47 0.027(3) 0.034(4) 0.034(4) 0.014(3) 0.003(3) -0.002(3)
C48 0.027(4) 0.041(4) 0.047(5) 0.023(4) 0.006(3) 0.000(3)
C49 0.044(4) 0.041(4) 0.029(4) 0.017(3) 0.003(3) 0.004(3)
C50 0.034(4) 0.041(4) 0.029(4) 0.012(3) 0.000(3) 0.000(3)
C51 0.035(4) 0.043(4) 0.038(4) 0.009(3) -0.004(3) 0.004(3)
C52 0.029(4) 0.039(4) 0.040(4) 0.012(3) -0.002(3) 0.001(3)
C53 0.031(4) 0.040(4) 0.029(4) 0.009(3) 0.003(3) 0.000(3)
C54 0.034(4) 0.039(4) 0.026(3) 0.002(3) 0.011(3) 0.001(3)
C55 0.033(4) 0.048(4) 0.033(4) 0.004(3) -0.012(3) 0.001(3)
C56A 0.08(2) 0.025(17) 0.14(5) 0.02(2) 0.02(2) -0.010(14)
C57 0.059(6) 0.078(7) 0.031(4) 0.017(4) -0.009(4) -0.010(5)
C58 0.043(5) 0.056(5) 0.044(5) 0.013(4) -0.003(4) 0.001(4)
C59 0.022(3) 0.033(4) 0.044(4) -0.002(3) 0.008(3) -0.009(3)
C60 0.020(3) 0.030(3) 0.039(4) -0.003(3) 0.015(3) -0.011(3)
C61 0.040(4) 0.024(3) 0.044(4) -0.002(3) 0.004(3) -0.002(3)
C62 0.040(4) 0.024(3) 0.034(4) -0.006(3) 0.012(3) 0.001(3)
C63 0.033(4) 0.029(3) 0.033(4) -0.008(3) 0.019(3) 0.005(3)
C64 0.033(4) 0.031(3) 0.016(3) -0.010(3) 0.014(3) 0.005(3)
C65 0.038(4) 0.042(4) 0.034(4) 0.000(3) 0.000(3) -0.005(3)
C66 0.031(4) 0.045(4) 0.034(4) 0.001(3) 0.002(3) -0.004(3)
F5 0.089(8) 0.064(6) 0.041(4) -0.009(3) 0.014(4) -0.052(5)
F4 0.096(7) 0.061(5) 0.093(9) 0.004(4) 0.068(7) -0.015(4)
F6 0.088(7) 0.101(9) 0.068(7) 0.056(7) -0.028(5) -0.046(6)
F19B 0.052(9) 0.040(15) 0.12(3) -0.026(17) 0.025(12) 0.011(10)
F21B 0.17(4) 0.06(2) 0.043(12) 0.017(12) 0.018(15) 0.03(2)
F20B 0.076(19) 0.038(13) 0.068(17) -0.007(12) -0.022(15) 0.012(11)
F4A 0.11(3) 0.09(3) 0.021(7) 0.000(10) 0.015(9) -0.06(2)
F6A 0.17(5) 0.034(9) 0.10(3) 0.019(12) 0.09(3) 0.005(16)
F5A 0.062(9) 0.14(5) 0.10(3) 0.08(3) -0.021(14) -0.038(14)
C56B 0.044(13) 0.019(13) 0.11(2) 0.018(12) 0.002(13) -0.009(9)

loop_
_atom_type_symbol
_atom_type_description
_atom_type_scat_dispersion_real
_atom_type_scat_dispersion_imag
_atom_type_scat_source
C C 0.0181 0.0091 'International Tables Vol C Tables 4.2.6.8 and 6.1.1.4'
H H 0.0000 0.0000 'International Tables Vol C Tables 4.2.6.8 and 6.1.1.4'
B B 0.0090 0.0039 'International Tables Vol C Tables 4.2.6.8 and 6.1.1.4'
Cr Cr -0.1635 2.4439 'International Tables Vol C Tables 4.2.6.8 and 6.1.1.4'
F F 0.0727 0.0534 'International Tables Vol C Tables 4.2.6.8 and 6.1.1.4'
O O 0.0492 0.0322 'International Tables Vol C Tables 4.2.6.8 and 6.1.1.4'
P P 0.2955 0.4335 'International Tables Vol C Tables 4.2.6.8 and 6.1.1.4'
Rh Rh 0.0927 3.6045 'International Tables Vol C Tables 4.2.6.8 and 6.1.1.4'

loop_
_geom_angle_atom_site_label_1
_geom_angle_atom_site_label_2
_geom_angle_atom_site_label_3
_geom_angle
_geom_angle_site_symmetry_1
_geom_angle_site_symmetry_3
_geom_angle_publ_flag
C68 C67 B1 122.0(6) . . ?
C72 C67 C68 115.5(6) . . ?
C72 C67 B1 122.5(6) . . ?
C67 C68 H68 119.0 . . ?
C67 C68 C69 122.0(6) . . ?
C69 C68 H68 119.0 . . ?
C68 C69 C73 120.1(6) . . ?
C70 C69 C68 120.9(6) . . ?
C70 C69 C73 118.9(6) . . ?
C69 C70 H70 120.5 . . ?
C69 C70 C71 119.1(6) . . ?
C71 C70 H70 120.5 . . ?
C70 C71 C74 119.9(6) . . ?
C72 C71 C70 119.0(6) . . ?
C72 C71 C74 121.1(6) . . ?
C67 C72 C71 123.5(6) . . ?
C67 C72 H72 118.3 . . ?
C71 C72 H72 118.3 . . ?
F1 C73 F2 106.6(6) . . ?
F1 C73 F3 106.1(6) . . ?
F1 C73 C69 112.9(5) . . ?
F2 C73 F3 105.1(5) . . ?
F2 C73 C69 113.3(6) . . ?
F3 C73 C69 112.3(6) . . ?
F5 C74 C71 116.2(6) . . ?
F5 C74 F4 101.2(7) . . ?
F5 C74 F6 106.8(7) . . ?
F4 C74 C71 112.2(6) . . ?
F6 C74 C71 113.7(7) . . ?
F6 C74 F4 105.7(8) . . ?
F4A C74 C71 114.8(14) . . ?
F4A C74 F6A 101(2) . . ?
F6A C74 C71 112.8(14) . . ?
F5A C74 C71 118.3(14) . . ?
F5A C74 F4A 104(3) . . ?
F5A C74 F6A 103(2) . . ?
C76 C75 B1 119.4(6) . . ?
C80 C75 C76 115.2(7) . . ?
C80 C75 B1 125.2(7) . . ?
C75 C76 H76 118.4 . . ?
C77 C76 C75 123.2(7) . . ?
C77 C76 H76 118.4 . . ?
C76 C77 C78 119.7(8) . . ?
C76 C77 C81 120.3(8) . . ?
C78 C77 C81 119.9(8) . . ?
C77 C78 H78 120.9 . . ?
C79 C78 C77 118.2(7) . . ?
C79 C78 H78 120.9 . . ?
C78 C79 C80 121.1(7) . . ?
C78 C79 C82 118.9(7) . . ?
C80 C79 C82 119.9(8) . . ?
C75 C80 H80 118.7 . . ?
C79 C80 C75 122.5(8) . . ?
C79 C80 H80 118.7 . . ?
F7 C81 C77 114.4(8) . . ?
F8 C81 F7 100.2(8) . . ?
F8 C81 C77 112.5(8) . . ?
F9 C81 F7 105.8(9) . . ?
F9 C81 F8 106.4(9) . . ?
F9 C81 C77 116.0(9) . . ?
F10 C82 C79 111.2(7) . . ?
F11 C82 F10 105.2(7) . . ?
F11 C82 F12 106.3(7) . . ?
F11 C82 C79 115.9(9) . . ?
F12 C82 F10 104.6(9) . . ?
F12 C82 C79 112.7(7) . . ?
C84 C83 C88 114.6(6) . . ?
C84 C83 B1 122.0(6) . . ?
C88 C83 B1 123.3(6) . . ?
C83 C84 H84 118.6 . . ?
C83 C84 C85 122.8(7) . . ?
C85 C84 H84 118.6 . . ?
C84 C85 C89 119.5(7) . . ?
C86 C85 C84 120.9(7) . . ?
C86 C85 C89 119.6(7) . . ?
C85 C86 H86 121.0 . . ?
C85 C86 C87 118.1(7) . . ?
C87 C86 H86 121.0 . . ?
C86 C87 C90 117.3(7) . . ?
C88 C87 C86 120.5(7) . . ?
C88 C87 C90 122.1(7) . . ?
C83 C88 H88 118.5 . . ?
C87 C88 C83 123.0(7) . . ?
C87 C88 H88 118.5 . . ?
F13 C89 F14 104.0(6) . . ?
F13 C89 C85 113.0(6) . . ?
F14 C89 C85 112.0(7) . . ?
F15 C89 F13 106.5(7) . . ?
F15 C89 F14 108.0(7) . . ?
F15 C89 C85 112.7(7) . . ?
F16 C90 C87 112.8(6) . . ?
F17 C90 F16 105.6(6) . . ?
F17 C90 C87 112.6(7) . . ?
F18 C90 F16 106.3(7) . . ?
F18 C90 F17 106.6(7) . . ?
F18 C90 C87 112.4(6) . . ?
C92 C91 B1 121.4(6) . . ?
C96 C91 C92 115.1(6) . . ?
C96 C91 B1 123.4(6) . . ?
C91 C92 H92 118.8 . . ?
C93 C92 C91 122.3(7) . . ?
C93 C92 H92 118.8 . . ?
C92 C93 C94 121.8(7) . . ?
C92 C93 C97 118.2(7) . . ?
C94 C93 C97 119.9(6) . . ?
C93 C94 H94 121.0 . . ?
C93 C94 C95 118.0(6) . . ?
C95 C94 H94 121.0 . . ?
C94 C95 C98 119.8(6) . . ?
C96 C95 C94 119.3(6) . . ?
C96 C95 C98 120.9(7) . . ?
C91 C96 C95 123.3(7) . . ?
C91 C96 H96 118.3 . . ?
C95 C96 H96 118.3 . . ?
F22 C97 F24 107.0(7) . . ?
F22 C97 C93 112.1(7) . . ?
F23 C97 F22 107.0(8) . . ?
F23 C97 F24 107.0(7) . . ?
F23 C97 C93 112.0(7) . . ?
F24 C97 C93 111.5(7) . . ?
F19A C98 F20A 104.1(8) . . ?
F19A C98 F21A 105.7(8) . . ?
F19A C98 C95 113.9(7) . . ?
F20A C98 F21A 102.8(7) . . ?
F20A C98 C95 114.1(6) . . ?
F21A C98 C95 115.1(7) . . ?
F19B C98 C95 113.5(14) . . ?
F21B C98 C95 118.3(17) . . ?
F21B C98 F19B 100.6(18) . . ?
F20B C98 C95 119.1(12) . . ?
F20B C98 F19B 100.0(16) . . ?
F20B C98 F21B 102.4(18) . . ?
C67 B1 C75 108.5(5) . . ?
C67 B1 C83 109.8(6) . . ?
C67 B1 C91 111.6(5) . . ?
C75 B1 C91 108.9(6) . . ?
C83 B1 C75 110.4(6) . . ?
C83 B1 C91 107.6(5) . . ?
P2 Rh1 P1 88.67(6) . . ?
C59 Rh1 P1 96.1(2) . . ?
C59 Rh1 P2 146.5(2) . . ?
C59 Rh1 C60 35.6(3) . . ?
C59 Rh1 C63 94.6(3) . . ?
C59 Rh1 C64 79.7(3) . . ?
C60 Rh1 P1 93.17(18) . . ?
C60 Rh1 P2 177.00(18) . . ?
C60 Rh1 C64 86.1(2) . . ?
C63 Rh1 P1 149.9(2) . . ?
C63 Rh1 P2 97.63(19) . . ?
C63 Rh1 C60 79.6(2) . . ?
C63 Rh1 C64 36.0(3) . . ?
C64 Rh1 P1 173.64(18) . . ?
C64 Rh1 P2 92.30(18) . . ?
C1 Cr1 P1 43.68(16) . . ?
C1 Cr1 C5 75.0(2) . . ?
C2 Cr1 P1 73.43(17) . . ?
C2 Cr1 C1 36.6(2) . . ?
C2 Cr1 C3 36.9(2) . . ?
C2 Cr1 C4 67.1(2) . . ?
C2 Cr1 C5 82.9(2) . . ?
C3 Cr1 P1 86.12(17) . . ?
C3 Cr1 C1 67.5(2) . . ?
C3 Cr1 C5 67.6(2) . . ?
C4 Cr1 P1 73.16(17) . . ?
C4 Cr1 C1 82.0(2) . . ?
C4 Cr1 C3 36.8(2) . . ?
C4 Cr1 C5 36.3(2) . . ?
C5 Cr1 P1 44.28(16) . . ?
C24 Cr1 P1 111.0(2) . . ?
C24 Cr1 C1 86.7(3) . . ?
C24 Cr1 C2 92.6(3) . . ?
C24 Cr1 C3 120.9(3) . . ?
C24 Cr1 C4 157.7(3) . . ?
C24 Cr1 C5 155.1(3) . . ?
C24 Cr1 C25 91.0(3) . . ?
C24 Cr1 C26 85.9(3) . . ?
C25 Cr1 P1 89.8(2) . . ?
C25 Cr1 C1 127.2(3) . . ?
C25 Cr1 C2 163.0(3) . . ?
C25 Cr1 C3 147.1(3) . . ?
C25 Cr1 C4 111.1(3) . . ?
C25 Cr1 C5 86.9(3) . . ?
C26 Cr1 P1 163.0(2) . . ?
C26 Cr1 C1 144.5(3) . . ?
C26 Cr1 C2 109.2(3) . . ?
C26 Cr1 C3 87.0(3) . . ?
C26 Cr1 C4 92.1(3) . . ?
C26 Cr1 C5 118.7(3) . . ?
C26 Cr1 C25 87.6(3) . . ?
C30 Cr2 P2 43.88(18) . . ?
C30 Cr2 C32 68.2(3) . . ?
C30 Cr2 C34 75.2(2) . . ?
C31 Cr2 P2 73.88(18) . . ?
C31 Cr2 C30 37.3(2) . . ?
C31 Cr2 C32 36.5(3) . . ?
C31 Cr2 C34 82.5(3) . . ?
C32 Cr2 P2 86.95(19) . . ?
C32 Cr2 C34 67.9(3) . . ?
C33 Cr2 P2 73.69(18) . . ?
C33 Cr2 C30 82.8(3) . . ?
C33 Cr2 C31 67.0(3) . . ?
C33 Cr2 C32 37.3(3) . . ?
C33 Cr2 C34 36.3(2) . . ?
C34 Cr2 P2 44.42(16) . . ?
C53 Cr2 P2 88.1(2) . . ?
C53 Cr2 C30 123.6(3) . . ?
C53 Cr2 C31 160.7(3) . . ?
C53 Cr2 C32 151.9(3) . . ?
C53 Cr2 C33 115.1(3) . . ?
C53 Cr2 C34 89.6(3) . . ?
C54 Cr2 P2 112.2(2) . . ?
C54 Cr2 C30 86.0(3) . . ?
C54 Cr2 C31 90.9(3) . . ?
C54 Cr2 C32 117.9(3) . . ?
C54 Cr2 C33 155.2(3) . . ?
C54 Cr2 C34 156.6(3) . . ?
C54 Cr2 C53 89.5(3) . . ?
C54 Cr2 C55 86.2(3) . . ?
C55 Cr2 P2 160.7(2) . . ?
C55 Cr2 C30 148.9(3) . . ?
C55 Cr2 C31 112.9(3) . . ?
C55 Cr2 C32 89.3(3) . . ?
C55 Cr2 C33 92.0(3) . . ?
C55 Cr2 C34 117.0(3) . . ?
C55 Cr2 C53 86.3(3) . . ?
Rh1 P1 Cr1 149.44(8) . . ?
C1 P1 Rh1 128.4(2) . . ?
C1 P1 Cr1 63.0(2) . . ?
C1 P1 C5 102.7(3) . . ?
C5 P1 Rh1 126.6(2) . . ?
C5 P1 Cr1 62.9(2) . . ?
Rh1 P2 Cr2 144.38(8) . . ?
C30 P2 Rh1 128.1(2) . . ?
C30 P2 Cr2 62.3(2) . . ?
C30 P2 C34 101.9(3) . . ?
C34 P2 Rh1 129.3(2) . . ?
C34 P2 Cr2 62.6(2) . . ?
P1 C1 Cr1 73.3(2) . . ?
C2 C1 Cr1 70.2(4) . . ?
C2 C1 P1 123.3(5) . . ?
C2 C1 C6 117.5(6) . . ?
C6 C1 Cr1 132.5(5) . . ?
C6 C1 P1 119.2(5) . . ?
Cr1 C2 H2 116.7 . . ?
C1 C2 Cr1 73.2(4) . . ?
C1 C2 H2 116.7 . . ?
C1 C2 C3 125.1(6) . . ?
C3 C2 Cr1 72.8(4) . . ?
C3 C2 H2 116.7 . . ?
C2 C3 Cr1 70.3(4) . . ?
C2 C3 C4 120.7(6) . . ?
C2 C3 C12 118.3(6) . . ?
C4 C3 Cr1 71.0(4) . . ?
C4 C3 C12 121.0(6) . . ?
C12 C3 Cr1 134.4(5) . . ?
Cr1 C4 H4 115.9 . . ?
C3 C4 Cr1 72.1(4) . . ?
C3 C4 H4 115.9 . . ?
C5 C4 Cr1 72.8(4) . . ?
C5 C4 C3 126.0(6) . . ?
C5 C4 H4 115.9 . . ?
P1 C5 Cr1 72.8(2) . . ?
C4 C5 Cr1 70.9(4) . . ?
C4 C5 P1 122.1(5) . . ?
C4 C5 C18 118.4(6) . . ?
C18 C5 Cr1 130.6(4) . . ?
C18 C5 P1 119.5(5) . . ?
C7 C6 C1 118.8(6) . . ?
C7 C6 C11 118.7(6) . . ?
C11 C6 C1 122.5(6) . . ?
C6 C7 H7 119.3 . . ?
C6 C7 C8 121.5(7) . . ?
C8 C7 H7 119.3 . . ?
C7 C8 H8 119.9 . . ?
C7 C8 C9 120.2(7) . . ?
C9 C8 H8 119.9 . . ?
C8 C9 C10 117.6(6) . . ?
C8 C9 C28 120.1(7) . . ?
C10 C9 C28 122.2(7) . . ?
C9 C10 H10 118.8 . . ?
C11 C10 C9 122.4(7) . . ?
C11 C10 H10 118.8 . . ?
C6 C11 H11 120.3 . . ?
C10 C11 C6 119.4(6) . . ?
C10 C11 H11 120.3 . . ?
C13 C12 C3 122.1(6) . . ?
C17 C12 C3 119.7(6) . . ?
C17 C12 C13 118.1(6) . . ?
C12 C13 H13 120.4 . . ?
C14 C13 C12 119.1(7) . . ?
C14 C13 H13 120.4 . . ?
C13 C14 H14 119.0 . . ?
C15 C14 C13 122.0(7) . . ?
C15 C14 H14 119.0 . . ?
C14 C15 C16 118.9(7) . . ?
C14 C15 C27 121.9(7) . . ?
C16 C15 C27 119.1(7) . . ?
C15 C16 H16 120.3 . . ?
C17 C16 C15 119.4(7) . . ?
C17 C16 H16 120.3 . . ?
C12 C17 C16 122.5(7) . . ?
C12 C17 H17 118.8 . . ?
C16 C17 H17 118.8 . . ?
C19 C18 C5 120.6(6) . . ?
C23 C18 C5 121.6(6) . . ?
C23 C18 C19 117.8(6) . . ?
C18 C19 H19 119.8 . . ?
C20 C19 C18 120.3(7) . . ?
C20 C19 H19 119.8 . . ?
C19 C20 H20 118.9 . . ?
C19 C20 C21 122.2(7) . . ?
C21 C20 H20 118.9 . . ?
C20 C21 C22 117.3(6) . . ?
C20 C21 C29 122.0(7) . . ?
C22 C21 C29 120.7(7) . . ?
C21 C22 H22 119.6 . . ?
C23 C22 C21 120.7(6) . . ?
C23 C22 H22 119.6 . . ?
C18 C23 H23 119.2 . . ?
C22 C23 C18 121.6(6) . . ?
C22 C23 H23 119.2 . . ?
O3 C24 Cr1 179.8(8) . . ?
O1 C25 Cr1 177.5(7) . . ?
O2 C26 Cr1 177.1(8) . . ?
C15 C27 H27A 109.5 . . ?
C15 C27 H27B 109.5 . . ?
C15 C27 H27C 109.5 . . ?
H27A C27 H27B 109.5 . . ?
H27A C27 H27C 109.5 . . ?
H27B C27 H27C 109.5 . . ?
C9 C28 H28A 109.5 . . ?
C9 C28 H28B 109.5 . . ?
C9 C28 H28C 109.5 . . ?
H28A C28 H28B 109.5 . . ?
H28A C28 H28C 109.5 . . ?
H28B C28 H28C 109.5 . . ?
C21 C29 H29A 109.5 . . ?
C21 C29 H29B 109.5 . . ?
C21 C29 H29C 109.5 . . ?
H29A C29 H29B 109.5 . . ?
H29A C29 H29C 109.5 . . ?
H29B C29 H29C 109.5 . . ?
P2 C30 Cr2 73.8(2) . . ?
C31 C30 Cr2 71.2(4) . . ?
C31 C30 P2 123.5(5) . . ?
C31 C30 C35 118.2(6) . . ?
C35 C30 Cr2 128.4(4) . . ?
C35 C30 P2 118.3(5) . . ?
Cr2 C31 H31 116.3 . . ?
C30 C31 Cr2 71.5(4) . . ?
C30 C31 H31 116.3 . . ?
C32 C31 Cr2 72.4(5) . . ?
C32 C31 C30 125.2(7) . . ?
C32 C31 H31 116.3 . . ?
C31 C32 Cr2 71.1(4) . . ?
C31 C32 C33 120.2(6) . . ?
C31 C32 C41 118.9(7) . . ?
C33 C32 Cr2 70.2(4) . . ?
C33 C32 C41 120.8(7) . . ?
C41 C32 Cr2 130.3(5) . . ?
Cr2 C33 H33 116.0 . . ?
C32 C33 Cr2 72.5(4) . . ?
C32 C33 H33 116.0 . . ?
C34 C33 Cr2 73.1(4) . . ?
C34 C33 C32 126.0(6) . . ?
C34 C33 H33 116.0 . . ?
P2 C34 Cr2 73.0(2) . . ?
C33 C34 Cr2 70.6(4) . . ?
C33 C34 P2 123.1(6) . . ?
C33 C34 C47 117.2(6) . . ?
C47 C34 Cr2 128.2(5) . . ?
C47 C34 P2 119.5(5) . . ?
C36 C35 C30 122.3(6) . . ?
C36 C35 C40 118.3(6) . . ?
C40 C35 C30 119.4(6) . . ?
C35 C36 H36 119.1 . . ?
C37 C36 C35 121.7(6) . . ?
C37 C36 H36 119.1 . . ?
C36 C37 H37 119.7 . . ?
C36 C37 C38 120.5(7) . . ?
C38 C37 H37 119.7 . . ?
C37 C38 C57 120.4(7) . . ?
C39 C38 C37 117.5(7) . . ?
C39 C38 C57 122.0(8) . . ?
C38 C39 H39 118.7 . . ?
C40 C39 C38 122.6(7) . . ?
C40 C39 H39 118.7 . . ?
C35 C40 H40 120.4 . . ?
C39 C40 C35 119.3(7) . . ?
C39 C40 H40 120.4 . . ?
C42 C41 C32 122.0(7) . . ?
C42 C41 C46 117.6(7) . . ?
C46 C41 C32 120.4(7) . . ?
C41 C42 H42 119.0 . . ?
C41 C42 C43 122.0(8) . . ?
C43 C42 H42 119.0 . . ?
C42 C43 H43 119.7 . . ?
C44 C43 C42 120.7(9) . . ?
C44 C43 H43 119.7 . . ?
C43 C44 C45 117.9(8) . . ?
C43 C44 C56A 119(2) . . ?
C43 C44 C56B 120.2(14) . . ?
C45 C44 C56A 120.4(18) . . ?
C45 C44 C56B 120.4(14) . . ?
C44 C45 H45 119.1 . . ?
C46 C45 C44 121.7(8) . . ?
C46 C45 H45 119.1 . . ?
C41 C46 H46 120.0 . . ?
C45 C46 C41 120.0(8) . . ?
C45 C46 H46 120.0 . . ?
C48 C47 C34 120.0(6) . . ?
C52 C47 C34 121.8(7) . . ?
C52 C47 C48 118.1(7) . . ?
C47 C48 H48 120.1 . . ?
C49 C48 C47 119.8(7) . . ?
C49 C48 H48 120.1 . . ?
C48 C49 H49 119.0 . . ?
C50 C49 C48 122.1(7) . . ?
C50 C49 H49 119.0 . . ?
C49 C50 C51 118.0(7) . . ?
C49 C50 C58 120.9(7) . . ?
C51 C50 C58 121.1(7) . . ?
C50 C51 H51 119.5 . . ?
C52 C51 C50 121.1(7) . . ?
C52 C51 H51 119.5 . . ?
C47 C52 H52 119.5 . . ?
C51 C52 C47 120.9(7) . . ?
C51 C52 H52 119.5 . . ?
O4 C53 Cr2 179.2(7) . . ?
O5 C54 Cr2 178.0(7) . . ?
O6 C55 Cr2 176.7(7) . . ?
C44 C56A H56A 109.5 . . ?
C44 C56A H56B 109.5 . . ?
C44 C56A H56C 109.5 . . ?
H56A C56A H56B 109.5 . . ?
H56A C56A H56C 109.5 . . ?
H56B C56A H56C 109.5 . . ?
C38 C57 H57A 109.5 . . ?
C38 C57 H57B 109.5 . . ?
C38 C57 H57C 109.5 . . ?
H57A C57 H57B 109.5 . . ?
H57A C57 H57C 109.5 . . ?
H57B C57 H57C 109.5 . . ?
C50 C58 H58A 109.5 . . ?
C50 C58 H58B 109.5 . . ?
C50 C58 H58C 109.5 . . ?
H58A C58 H58B 109.5 . . ?
H58A C58 H58C 109.5 . . ?
H58B C58 H58C 109.5 . . ?
Rh1 C59 H59 113.4 . . ?
C60 C59 Rh1 74.4(4) . . ?
C60 C59 H59 113.4 . . ?
C60 C59 C66 127.1(7) . . ?
C66 C59 Rh1 107.6(4) . . ?
C66 C59 H59 113.4 . . ?
Rh1 C60 H60 113.9 . . ?
C59 C60 Rh1 70.0(4) . . ?
C59 C60 H60 113.9 . . ?
C59 C60 C61 125.1(7) . . ?
C61 C60 Rh1 111.8(4) . . ?
C61 C60 H60 113.9 . . ?
C60 C61 H61A 109.1 . . ?
C60 C61 H61B 109.1 . . ?
C60 C61 C62 112.4(5) . . ?
H61A C61 H61B 107.8 . . ?
C62 C61 H61A 109.1 . . ?
C62 C61 H61B 109.1 . . ?
C61 C62 H62A 108.7 . . ?
C61 C62 H62B 108.7 . . ?
H62A C62 H62B 107.6 . . ?
C63 C62 C61 114.4(6) . . ?
C63 C62 H62A 108.7 . . ?
C63 C62 H62B 108.7 . . ?
Rh1 C63 H63 113.7 . . ?
C62 C63 Rh1 108.2(4) . . ?
C62 C63 H63 113.7 . . ?
C64 C63 Rh1 74.0(4) . . ?
C64 C63 C62 126.0(7) . . ?
C64 C63 H63 113.7 . . ?
Rh1 C64 H64 114.4 . . ?
C63 C64 Rh1 70.0(3) . . ?
C63 C64 H64 114.4 . . ?
C63 C64 C65 124.6(6) . . ?
C65 C64 Rh1 110.6(4) . . ?
C65 C64 H64 114.4 . . ?
C64 C65 H65A 108.9 . . ?
C64 C65 H65B 108.9 . . ?
C64 C65 C66 113.2(6) . . ?
H65A C65 H65B 107.7 . . ?
C66 C65 H65A 108.9 . . ?
C66 C65 H65B 108.9 . . ?
C59 C66 C65 113.4(6) . . ?
C59 C66 H66A 108.9 . . ?
C59 C66 H66B 108.9 . . ?
C65 C66 H66A 108.9 . . ?
C65 C66 H66B 108.9 . . ?
H66A C66 H66B 107.7 . . ?
C44 C56B H56D 109.5 . . ?
C44 C56B H56E 109.5 . . ?
C44 C56B H56F 109.5 . . ?
H56D C56B H56E 109.5 . . ?
H56D C56B H56F 109.5 . . ?
H56E C56B H56F 109.5 . . ?

loop_
_geom_bond_atom_site_label_1
_geom_bond_atom_site_label_2
_geom_bond_distance
_geom_bond_site_symmetry_2
_geom_bond_publ_flag
F1 C73 1.327(8) . ?
F2 C73 1.336(8) . ?
F3 C73 1.350(8) . ?
F7 C81 1.354(12) . ?
F8 C81 1.341(12) . ?
F9 C81 1.299(10) . ?
F10 C82 1.369(11) . ?
F11 C82 1.321(10) . ?
F12 C82 1.338(11) . ?
F13 C89 1.333(8) . ?
F14 C89 1.342(10) . ?
F15 C89 1.328(10) . ?
F16 C90 1.349(9) . ?
F17 C90 1.347(10) . ?
F18 C90 1.334(9) . ?
F19A C98 1.326(9) . ?
F20A C98 1.339(8) . ?
F21A C98 1.347(9) . ?
F22 C97 1.319(12) . ?
F23 C97 1.314(9) . ?
F24 C97 1.350(9) . ?
C67 C68 1.405(9) . ?
C67 C72 1.401(9) . ?
C67 B1 1.644(10) . ?
C68 H68 0.9500 . ?
C68 C69 1.407(9) . ?
C69 C70 1.375(9) . ?
C69 C73 1.499(9) . ?
C70 H70 0.9500 . ?
C70 C71 1.407(9) . ?
C71 C72 1.401(9) . ?
C71 C74 1.445(8) . ?
C72 H72 0.9500 . ?
C74 F5 1.329(8) . ?
C74 F4 1.349(9) . ?
C74 F6 1.330(9) . ?
C74 F4A 1.346(14) . ?
C74 F6A 1.361(14) . ?
C74 F5A 1.330(15) . ?
C75 C76 1.401(11) . ?
C75 C80 1.398(10) . ?
C75 B1 1.653(10) . ?
C76 H76 0.9500 . ?
C76 C77 1.400(10) . ?
C77 C78 1.402(12) . ?
C77 C81 1.464(13) . ?
C78 H78 0.9500 . ?
C78 C79 1.380(12) . ?
C79 C80 1.397(10) . ?
C79 C82 1.479(12) . ?
C80 H80 0.9500 . ?
C83 C84 1.396(10) . ?
C83 C88 1.409(10) . ?
C83 B1 1.649(10) . ?
C84 H84 0.9500 . ?
C84 C85 1.397(10) . ?
C85 C86 1.377(10) . ?
C85 C89 1.511(11) . ?
C86 H86 0.9500 . ?
C86 C87 1.391(10) . ?
C87 C88 1.385(10) . ?
C87 C90 1.497(11) . ?
C88 H88 0.9500 . ?
C91 C92 1.411(9) . ?
C91 C96 1.402(9) . ?
C91 B1 1.659(10) . ?
C92 H92 0.9500 . ?
C92 C93 1.381(10) . ?
C93 C94 1.383(10) . ?
C93 C97 1.532(10) . ?
C94 H94 0.9500 . ?
C94 C95 1.409(10) . ?
C95 C96 1.404(10) . ?
C95 C98 1.435(8) . ?
C96 H96 0.9500 . ?
C98 F19B 1.346(14) . ?
C98 F21B 1.340(14) . ?
C98 F20B 1.336(14) . ?
Rh1 P1 2.3072(17) . ?
Rh1 P2 2.2826(17) . ?
Rh1 C59 2.207(7) . ?
Rh1 C60 2.261(6) . ?
Rh1 C63 2.225(6) . ?
Rh1 C64 2.276(6) . ?
Cr1 P1 2.4257(19) . ?
Cr1 C1 2.258(6) . ?
Cr1 C2 2.220(6) . ?
Cr1 C3 2.252(7) . ?
Cr1 C4 2.237(6) . ?
Cr1 C5 2.261(6) . ?
Cr1 C24 1.847(8) . ?
Cr1 C25 1.869(8) . ?
Cr1 C26 1.866(8) . ?
Cr2 P2 2.4270(19) . ?
Cr2 C30 2.238(6) . ?
Cr2 C31 2.234(8) . ?
Cr2 C32 2.251(7) . ?
Cr2 C33 2.222(7) . ?
Cr2 C34 2.253(7) . ?
Cr2 C53 1.875(8) . ?
Cr2 C54 1.842(8) . ?
Cr2 C55 1.870(8) . ?
P1 C1 1.749(6) . ?
P1 C5 1.773(7) . ?
P2 C30 1.752(7) . ?
P2 C34 1.776(6) . ?
O1 C25 1.153(9) . ?
O2 C26 1.169(9) . ?
O3 C24 1.169(9) . ?
O4 C53 1.148(9) . ?
O5 C54 1.156(9) . ?
O6 C55 1.148(9) . ?
C1 C2 1.407(9) . ?
C1 C6 1.506(9) . ?
C2 H2 1.0000 . ?
C2 C3 1.416(9) . ?
C3 C4 1.419(9) . ?
C3 C12 1.501(9) . ?
C4 H4 1.0000 . ?
C4 C5 1.401(9) . ?
C5 C18 1.498(9) . ?
C6 C7 1.386(9) . ?
C6 C11 1.389(10) . ?
C7 H7 0.9500 . ?
C7 C8 1.387(10) . ?
C8 H8 0.9500 . ?
C8 C9 1.391(11) . ?
C9 C10 1.393(10) . ?
C9 C28 1.498(10) . ?
C10 H10 0.9500 . ?
C10 C11 1.383(10) . ?
C11 H11 0.9500 . ?
C12 C13 1.412(9) . ?
C12 C17 1.370(10) . ?
C13 H13 0.9500 . ?
C13 C14 1.395(10) . ?
C14 H14 0.9500 . ?
C14 C15 1.367(11) . ?
C15 C16 1.393(11) . ?
C15 C27 1.534(10) . ?
C16 H16 0.9500 . ?
C16 C17 1.386(11) . ?
C17 H17 0.9500 . ?
C18 C19 1.397(9) . ?
C18 C23 1.394(9) . ?
C19 H19 0.9500 . ?
C19 C20 1.390(10) . ?
C20 H20 0.9500 . ?
C20 C21 1.393(10) . ?
C21 C22 1.398(10) . ?
C21 C29 1.505(9) . ?
C22 H22 0.9500 . ?
C22 C23 1.393(9) . ?
C23 H23 0.9500 . ?
C27 H27A 0.9800 . ?
C27 H27B 0.9800 . ?
C27 H27C 0.9800 . ?
C28 H28A 0.9800 . ?
C28 H28B 0.9800 . ?
C28 H28C 0.9800 . ?
C29 H29A 0.9800 . ?
C29 H29B 0.9800 . ?
C29 H29C 0.9800 . ?
C30 C31 1.429(9) . ?
C30 C35 1.497(9) . ?
C31 H31 1.0000 . ?
C31 C32 1.406(10) . ?
C32 C33 1.429(11) . ?
C32 C41 1.476(10) . ?
C33 H33 1.0000 . ?
C33 C34 1.392(10) . ?
C34 C47 1.505(10) . ?
C35 C36 1.399(9) . ?
C35 C40 1.411(9) . ?
C36 H36 0.9500 . ?
C36 C37 1.372(9) . ?
C37 H37 0.9500 . ?
C37 C38 1.411(11) . ?
C38 C39 1.391(11) . ?
C38 C57 1.518(10) . ?
C39 H39 0.9500 . ?
C39 C40 1.385(11) . ?
C40 H40 0.9500 . ?
C41 C42 1.378(11) . ?
C41 C46 1.399(11) . ?
C42 H42 0.9500 . ?
C42 C43 1.383(11) . ?
C43 H43 0.9500 . ?
C43 C44 1.375(12) . ?
C44 C45 1.387(14) . ?
C44 C56A 1.64(5) . ?
C44 C56B 1.52(3) . ?
C45 H45 0.9500 . ?
C45 C46 1.387(12) . ?
C46 H46 0.9500 . ?
C47 C48 1.418(10) . ?
C47 C52 1.393(10) . ?
C48 H48 0.9500 . ?
C48 C49 1.385(11) . ?
C49 H49 0.9500 . ?
C49 C50 1.377(11) . ?
C50 C51 1.402(11) . ?
C50 C58 1.525(11) . ?
C51 H51 0.9500 . ?
C51 C52 1.381(11) . ?
C52 H52 0.9500 . ?
C56A H56A 0.9800 . ?
C56A H56B 0.9800 . ?
C56A H56C 0.9800 . ?
C57 H57A 0.9800 . ?
C57 H57B 0.9800 . ?
C57 H57C 0.9800 . ?
C58 H58A 0.9800 . ?
C58 H58B 0.9800 . ?
C58 H58C 0.9800 . ?
C59 H59 1.0000 . ?
C59 C60 1.366(10) . ?
C59 C66 1.510(10) . ?
C60 H60 1.0000 . ?
C60 C61 1.525(9) . ?
C61 H61A 0.9900 . ?
C61 H61B 0.9900 . ?
C61 C62 1.537(10) . ?
C62 H62A 0.9900 . ?
C62 H62B 0.9900 . ?
C62 C63 1.504(9) . ?
C63 H63 1.0000 . ?
C63 C64 1.392(10) . ?
C64 H64 1.0000 . ?
C64 C65 1.507(10) . ?
C65 H65A 0.9900 . ?
C65 H65B 0.9900 . ?
C65 C66 1.528(10) . ?
C66 H66A 0.9900 . ?
C66 H66B 0.9900 . ?
C56B H56D 0.9800 . ?
C56B H56E 0.9800 . ?
C56B H56F 0.9800 . ?

loop_
_geom_torsion_atom_site_label_1
_geom_torsion_atom_site_label_2
_geom_torsion_atom_site_label_3
_geom_torsion_atom_site_label_4
_geom_torsion
_geom_torsion_site_symmetry_1
_geom_torsion_site_symmetry_2
_geom_torsion_site_symmetry_3
_geom_torsion_site_symmetry_4
_geom_torsion_publ_flag
C67 C68 C69 C70 -1.9(10) . . . . ?
C67 C68 C69 C73 -177.4(6) . . . . ?
C68 C67 C72 C71 -0.6(10) . . . . ?
C68 C67 B1 C75 -158.8(6) . . . . ?
C68 C67 B1 C83 -38.1(8) . . . . ?
C68 C67 B1 C91 81.2(8) . . . . ?
C68 C69 C70 C71 1.9(10) . . . . ?
C68 C69 C73 F1 86.4(8) . . . . ?
C68 C69 C73 F2 -35.0(9) . . . . ?
C68 C69 C73 F3 -153.8(6) . . . . ?
C69 C70 C71 C72 -1.4(10) . . . . ?
C69 C70 C71 C74 179.0(6) . . . . ?
C70 C69 C73 F1 -89.3(8) . . . . ?
C70 C69 C73 F2 149.4(6) . . . . ?
C70 C69 C73 F3 30.6(9) . . . . ?
C70 C71 C72 C67 0.8(11) . . . . ?
C70 C71 C74 F5 -167.5(8) . . . . ?
C70 C71 C74 F4 -51.9(11) . . . . ?
C70 C71 C74 F6 68.0(11) . . . . ?
C70 C71 C74 F4A 20(3) . . . . ?
C70 C71 C74 F6A 135(3) . . . . ?
C70 C71 C74 F5A -104(3) . . . . ?
C72 C67 C68 C69 1.1(10) . . . . ?
C72 C67 B1 C75 21.4(9) . . . . ?
C72 C67 B1 C83 142.1(6) . . . . ?
C72 C67 B1 C91 -98.6(7) . . . . ?
C72 C71 C74 F5 12.9(11) . . . . ?
C72 C71 C74 F4 128.6(9) . . . . ?
C72 C71 C74 F6 -111.6(11) . . . . ?
C72 C71 C74 F4A -160(3) . . . . ?
C72 C71 C74 F6A -45(3) . . . . ?
C72 C71 C74 F5A 76(3) . . . . ?
C73 C69 C70 C71 177.6(6) . . . . ?
C74 C71 C72 C67 -179.6(7) . . . . ?
C75 C76 C77 C78 2.3(11) . . . . ?
C75 C76 C77 C81 -178.6(8) . . . . ?
C76 C75 C80 C79 2.0(10) . . . . ?
C76 C75 B1 C67 -74.4(8) . . . . ?
C76 C75 B1 C83 165.2(6) . . . . ?
C76 C75 B1 C91 47.3(8) . . . . ?
C76 C77 C78 C79 0.0(11) . . . . ?
C76 C77 C81 F7 -31.6(12) . . . . ?
C76 C77 C81 F8 81.8(11) . . . . ?
C76 C77 C81 F9 -155.4(10) . . . . ?
C77 C78 C79 C80 -1.1(11) . . . . ?
C77 C78 C79 C82 -179.0(7) . . . . ?
C78 C77 C81 F7 147.5(8) . . . . ?
C78 C77 C81 F8 -99.0(10) . . . . ?
C78 C77 C81 F9 23.8(14) . . . . ?
C78 C79 C80 C75 0.1(11) . . . . ?
C78 C79 C82 F10 116.1(9) . . . . ?
C78 C79 C82 F11 -4.0(11) . . . . ?
C78 C79 C82 F12 -126.7(9) . . . . ?
C80 C75 C76 C77 -3.2(10) . . . . ?
C80 C75 B1 C67 100.7(8) . . . . ?
C80 C75 B1 C83 -19.7(9) . . . . ?
C80 C75 B1 C91 -137.6(7) . . . . ?
C80 C79 C82 F10 -61.7(10) . . . . ?
C80 C79 C82 F11 178.2(7) . . . . ?
C80 C79 C82 F12 55.4(10) . . . . ?
C81 C77 C78 C79 -179.1(8) . . . . ?
C82 C79 C80 C75 177.9(7) . . . . ?
C83 C84 C85 C86 -2.2(11) . . . . ?
C83 C84 C85 C89 176.9(7) . . . . ?
C84 C83 C88 C87 -2.1(10) . . . . ?
C84 C83 B1 C67 -49.5(8) . . . . ?
C84 C83 B1 C75 70.1(8) . . . . ?
C84 C83 B1 C91 -171.2(6) . . . . ?
C84 C85 C86 C87 1.7(11) . . . . ?
C84 C85 C89 F13 50.2(10) . . . . ?
C84 C85 C89 F14 -66.9(9) . . . . ?
C84 C85 C89 F15 171.0(7) . . . . ?
C85 C86 C87 C88 -1.6(11) . . . . ?
C85 C86 C87 C90 179.4(7) . . . . ?
C86 C85 C89 F13 -130.7(7) . . . . ?
C86 C85 C89 F14 112.2(8) . . . . ?
C86 C85 C89 F15 -9.9(11) . . . . ?
C86 C87 C88 C83 1.9(11) . . . . ?
C86 C87 C90 F16 -176.0(7) . . . . ?
C86 C87 C90 F17 64.5(9) . . . . ?
C86 C87 C90 F18 -55.9(10) . . . . ?
C88 C83 C84 C85 2.3(10) . . . . ?
C88 C83 B1 C67 133.5(6) . . . . ?
C88 C83 B1 C75 -106.9(7) . . . . ?
C88 C83 B1 C91 11.8(8) . . . . ?
C88 C87 C90 F16 5.0(11) . . . . ?
C88 C87 C90 F17 -114.5(8) . . . . ?
C88 C87 C90 F18 125.1(8) . . . . ?
C89 C85 C86 C87 -177.3(7) . . . . ?
C90 C87 C88 C83 -179.2(7) . . . . ?
C91 C92 C93 C94 0.0(11) . . . . ?
C91 C92 C93 C97 177.8(7) . . . . ?
C92 C91 C96 C95 1.8(10) . . . . ?
C92 C91 B1 C67 148.0(6) . . . . ?
C92 C91 B1 C75 28.2(9) . . . . ?
C92 C91 B1 C83 -91.4(7) . . . . ?
C92 C93 C94 C95 -0.6(11) . . . . ?
C92 C93 C97 F22 -66.5(9) . . . . ?
C92 C93 C97 F23 53.8(11) . . . . ?
C92 C93 C97 F24 173.6(7) . . . . ?
C93 C94 C95 C96 1.8(10) . . . . ?
C93 C94 C95 C98 -177.9(7) . . . . ?
C94 C93 C97 F22 111.4(8) . . . . ?
C94 C93 C97 F23 -128.4(8) . . . . ?
C94 C93 C97 F24 -8.5(11) . . . . ?
C94 C95 C96 C91 -2.5(11) . . . . ?
C94 C95 C98 F19A -129.3(11) . . . . ?
C94 C95 C98 F20A 111.3(9) . . . . ?
C94 C95 C98 F21A -7.1(12) . . . . ?
C94 C95 C98 F19B -80(2) . . . . ?
C94 C95 C98 F21B 37(3) . . . . ?
C94 C95 C98 F20B 163(2) . . . . ?
C96 C91 C92 C93 -0.6(10) . . . . ?
C96 C91 B1 C67 -35.3(9) . . . . ?
C96 C91 B1 C75 -155.1(6) . . . . ?
C96 C91 B1 C83 85.2(7) . . . . ?
C96 C95 C98 F19A 51.0(13) . . . . ?
C96 C95 C98 F20A -68.4(10) . . . . ?
C96 C95 C98 F21A 173.2(9) . . . . ?
C96 C95 C98 F19B 100(2) . . . . ?
C96 C95 C98 F21B -142(3) . . . . ?
C96 C95 C98 F20B -17(2) . . . . ?
C97 C93 C94 C95 -178.4(7) . . . . ?
C98 C95 C96 C91 177.2(6) . . . . ?
B1 C67 C68 C69 -178.7(6) . . . . ?
B1 C67 C72 C71 179.2(6) . . . . ?
B1 C75 C76 C77 172.4(6) . . . . ?
B1 C75 C80 C79 -173.3(6) . . . . ?
B1 C83 C84 C85 -175.0(6) . . . . ?
B1 C83 C88 C87 175.1(6) . . . . ?
B1 C91 C92 C93 176.3(7) . . . . ?
B1 C91 C96 C95 -175.0(6) . . . . ?
Rh1 P1 C1 Cr1 -146.07(15) . . . . ?
Rh1 P1 C1 C2 162.2(4) . . . . ?
Rh1 P1 C1 C6 -16.2(6) . . . . ?
Rh1 P1 C5 Cr1 145.59(14) . . . . ?
Rh1 P1 C5 C4 -161.1(4) . . . . ?
Rh1 P1 C5 C18 18.2(6) . . . . ?
Rh1 P2 C30 Cr2 -139.05(15) . . . . ?
Rh1 P2 C30 C31 167.4(4) . . . . ?
Rh1 P2 C30 C35 -13.7(6) . . . . ?
Rh1 P2 C34 Cr2 139.36(16) . . . . ?
Rh1 P2 C34 C33 -168.5(5) . . . . ?
Rh1 P2 C34 C47 14.6(7) . . . . ?
Rh1 C59 C60 C61 103.2(6) . . . . ?
Rh1 C59 C66 C65 -43.5(7) . . . . ?
Rh1 C60 C61 C62 -11.9(8) . . . . ?
Rh1 C63 C64 C65 101.8(6) . . . . ?
Rh1 C64 C65 C66 -13.3(8) . . . . ?
Cr1 P1 C1 C2 -51.7(5) . . . . ?
Cr1 P1 C1 C6 129.8(6) . . . . ?
Cr1 P1 C5 C4 53.3(5) . . . . ?
Cr1 P1 C5 C18 -127.4(6) . . . . ?
Cr1 C1 C2 C3 -53.8(6) . . . . ?
Cr1 C1 C6 C7 -134.5(6) . . . . ?
Cr1 C1 C6 C11 46.0(9) . . . . ?
Cr1 C2 C3 C4 -52.1(6) . . . . ?
Cr1 C2 C3 C12 130.6(6) . . . . ?
Cr1 C3 C4 C5 -51.8(6) . . . . ?
Cr1 C3 C12 C13 -64.2(9) . . . . ?
Cr1 C3 C12 C17 120.1(7) . . . . ?
Cr1 C4 C5 P1 -54.1(4) . . . . ?
Cr1 C4 C5 C18 126.6(6) . . . . ?
Cr1 C5 C18 C19 39.2(10) . . . . ?
Cr1 C5 C18 C23 -140.8(6) . . . . ?
Cr2 P2 C30 C31 -53.5(5) . . . . ?
Cr2 P2 C30 C35 125.3(5) . . . . ?
Cr2 P2 C34 C33 52.2(5) . . . . ?
Cr2 P2 C34 C47 -124.8(6) . . . . ?
Cr2 C30 C31 C32 -51.3(7) . . . . ?
Cr2 C30 C35 C36 43.6(9) . . . . ?
Cr2 C30 C35 C40 -135.1(6) . . . . ?
Cr2 C31 C32 C33 -52.2(6) . . . . ?
Cr2 C31 C32 C41 126.3(7) . . . . ?
Cr2 C32 C33 C34 -52.7(7) . . . . ?
Cr2 C32 C41 C42 53.7(13) . . . . ?
Cr2 C32 C41 C46 -126.5(9) . . . . ?
Cr2 C33 C34 P2 -53.2(5) . . . . ?
Cr2 C33 C34 C47 123.8(6) . . . . ?
Cr2 C34 C47 C48 30.0(9) . . . . ?
Cr2 C34 C47 C52 -151.1(6) . . . . ?
P1 C1 C2 Cr1 53.0(4) . . . . ?
P1 C1 C2 C3 -0.8(9) . . . . ?
P1 C1 C6 C7 131.8(6) . . . . ?
P1 C1 C6 C11 -47.7(8) . . . . ?
P1 C5 C18 C19 131.4(6) . . . . ?
P1 C5 C18 C23 -48.7(8) . . . . ?
P2 C30 C31 Cr2 54.7(4) . . . . ?
P2 C30 C31 C32 3.4(10) . . . . ?
P2 C30 C35 C36 -47.6(8) . . . . ?
P2 C30 C35 C40 133.6(6) . . . . ?
P2 C34 C47 C48 121.1(6) . . . . ?
P2 C34 C47 C52 -60.1(8) . . . . ?
C1 P1 C5 Cr1 -50.4(3) . . . . ?
C1 P1 C5 C4 2.9(6) . . . . ?
C1 P1 C5 C18 -177.8(5) . . . . ?
C1 C2 C3 Cr1 53.9(6) . . . . ?
C1 C2 C3 C4 1.8(10) . . . . ?
C1 C2 C3 C12 -175.5(6) . . . . ?
C1 C6 C7 C8 -176.9(7) . . . . ?
C1 C6 C11 C10 178.7(6) . . . . ?
C2 C1 C6 C7 -46.8(9) . . . . ?
C2 C1 C6 C11 133.8(7) . . . . ?
C2 C3 C4 Cr1 51.8(6) . . . . ?
C2 C3 C4 C5 0.0(10) . . . . ?
C2 C3 C12 C13 -153.7(6) . . . . ?
C2 C3 C12 C17 30.6(9) . . . . ?
C3 C4 C5 Cr1 51.6(6) . . . . ?
C3 C4 C5 P1 -2.5(10) . . . . ?
C3 C4 C5 C18 178.2(6) . . . . ?
C3 C12 C13 C14 -175.0(6) . . . . ?
C3 C12 C17 C16 176.1(7) . . . . ?
C4 C3 C12 C13 29.0(10) . . . . ?
C4 C3 C12 C17 -146.7(7) . . . . ?
C4 C5 C18 C19 -49.3(9) . . . . ?
C4 C5 C18 C23 130.7(7) . . . . ?
C5 P1 C1 Cr1 50.3(3) . . . . ?
C5 P1 C1 C2 -1.4(6) . . . . ?
C5 P1 C1 C6 -179.9(5) . . . . ?
C5 C18 C19 C20 179.8(7) . . . . ?
C5 C18 C23 C22 -179.6(7) . . . . ?
C6 C1 C2 Cr1 -128.5(6) . . . . ?
C6 C1 C2 C3 177.7(6) . . . . ?
C6 C7 C8 C9 -2.1(12) . . . . ?
C7 C6 C11 C10 -0.8(10) . . . . ?
C7 C8 C9 C10 -0.2(12) . . . . ?
C7 C8 C9 C28 -179.1(9) . . . . ?
C8 C9 C10 C11 2.0(12) . . . . ?
C9 C10 C11 C6 -1.5(11) . . . . ?
C11 C6 C7 C8 2.6(11) . . . . ?
C12 C3 C4 Cr1 -131.0(6) . . . . ?
C12 C3 C4 C5 177.2(6) . . . . ?
C12 C13 C14 C15 -1.0(11) . . . . ?
C13 C12 C17 C16 0.2(12) . . . . ?
C13 C14 C15 C16 0.3(12) . . . . ?
C13 C14 C15 C27 177.4(7) . . . . ?
C14 C15 C16 C17 0.7(12) . . . . ?
C15 C16 C17 C12 -0.9(13) . . . . ?
C17 C12 C13 C14 0.7(10) . . . . ?
C18 C19 C20 C21 0.8(13) . . . . ?
C19 C18 C23 C22 0.4(11) . . . . ?
C19 C20 C21 C22 -1.5(12) . . . . ?
C19 C20 C21 C29 179.5(8) . . . . ?
C20 C21 C22 C23 1.8(11) . . . . ?
C21 C22 C23 C18 -1.3(11) . . . . ?
C23 C18 C19 C20 -0.2(11) . . . . ?
C27 C15 C16 C17 -176.5(8) . . . . ?
C28 C9 C10 C11 -179.1(9) . . . . ?
C29 C21 C22 C23 -179.2(7) . . . . ?
C30 P2 C34 Cr2 -49.9(3) . . . . ?
C30 P2 C34 C33 2.2(7) . . . . ?
C30 P2 C34 C47 -174.7(5) . . . . ?
C30 C31 C32 Cr2 50.9(6) . . . . ?
C30 C31 C32 C33 -1.2(11) . . . . ?
C30 C31 C32 C41 177.2(7) . . . . ?
C30 C35 C36 C37 -179.2(6) . . . . ?
C30 C35 C40 C39 -179.0(6) . . . . ?
C31 C30 C35 C36 131.3(7) . . . . ?
C31 C30 C35 C40 -47.5(8) . . . . ?
C31 C32 C33 Cr2 52.5(6) . . . . ?
C31 C32 C33 C34 -0.2(12) . . . . ?
C31 C32 C41 C42 -35.3(13) . . . . ?
C31 C32 C41 C46 144.5(9) . . . . ?
C32 C33 C34 Cr2 52.4(7) . . . . ?
C32 C33 C34 P2 -0.7(11) . . . . ?
C32 C33 C34 C47 176.3(7) . . . . ?
C32 C41 C42 C43 178.4(10) . . . . ?
C32 C41 C46 C45 -179.5(10) . . . . ?
C33 C32 C41 C42 143.1(9) . . . . ?
C33 C32 C41 C46 -37.1(13) . . . . ?
C33 C34 C47 C48 -56.0(9) . . . . ?
C33 C34 C47 C52 122.8(7) . . . . ?
C34 P2 C30 Cr2 50.1(3) . . . . ?
C34 P2 C30 C31 -3.4(6) . . . . ?
C34 P2 C30 C35 175.4(5) . . . . ?
C34 C47 C48 C49 179.2(6) . . . . ?
C34 C47 C52 C51 -178.2(7) . . . . ?
C35 C30 C31 Cr2 -124.2(5) . . . . ?
C35 C30 C31 C32 -175.5(6) . . . . ?
C35 C36 C37 C38 -1.9(10) . . . . ?
C36 C35 C40 C39 2.2(10) . . . . ?
C36 C37 C38 C39 2.2(11) . . . . ?
C36 C37 C38 C57 -177.1(7) . . . . ?
C37 C38 C39 C40 -0.4(11) . . . . ?
C38 C39 C40 C35 -1.8(11) . . . . ?
C40 C35 C36 C37 -0.4(9) . . . . ?
C41 C32 C33 Cr2 -125.8(7) . . . . ?
C41 C32 C33 C34 -178.5(7) . . . . ?
C41 C42 C43 C44 1.1(19) . . . . ?
C42 C41 C46 C45 0.3(16) . . . . ?
C42 C43 C44 C45 0(2) . . . . ?
C42 C43 C44 C56A -162(4) . . . . ?
C42 C43 C44 C56B 166(3) . . . . ?
C43 C44 C45 C46 -1(2) . . . . ?
C44 C45 C46 C41 1(2) . . . . ?
C46 C41 C42 C43 -1.4(16) . . . . ?
C47 C48 C49 C50 -0.2(11) . . . . ?
C48 C47 C52 C51 0.7(11) . . . . ?
C48 C49 C50 C51 -0.8(11) . . . . ?
C48 C49 C50 C58 178.6(7) . . . . ?
C49 C50 C51 C52 1.7(11) . . . . ?
C50 C51 C52 C47 -1.7(11) . . . . ?
C52 C47 C48 C49 0.3(10) . . . . ?
C56A C44 C45 C46 161(4) . . . . ?
C57 C38 C39 C40 178.9(7) . . . . ?
C58 C50 C51 C52 -177.6(7) . . . . ?
C59 C60 C61 C62 -92.2(8) . . . . ?
C60 C59 C66 C65 39.9(10) . . . . ?
C60 C61 C62 C63 35.9(9) . . . . ?
C61 C62 C63 Rh1 -41.1(7) . . . . ?
C61 C62 C63 C64 41.9(9) . . . . ?
C62 C63 C64 Rh1 -101.1(6) . . . . ?
C62 C63 C64 C65 0.7(10) . . . . ?
C63 C64 C65 C66 -92.7(8) . . . . ?
C64 C65 C66 C59 38.6(9) . . . . ?
C66 C59 C60 Rh1 -100.4(7) . . . . ?
C66 C59 C60 C61 2.7(11) . . . . ?
C56B C44 C45 C46 -168(3) . . . . ?
